data_4128278
loop_
_publ_author_name
'Palumbo, Chad T.'
'Zivkovic, Ivica'
'Scopelliti, Rosario'
'Mazzanti, Marinella'

_publ_section_title
;
 Molecular Complex of Tb in the +4 Oxidation State.
;
_journal_issue 25
_journal_name_full 'Journal of the American Chemical Society'
_journal_page_first 9827
_journal_page_last 9831
_journal_paper_doi 10.1021/jacs.9b05337
_journal_volume 141
_journal_year 2019
_chemical_formula_moiety 'C48 H108 K O16 Si4 Tb'
_chemical_formula_sum 'C48 H108 K O16 Si4 Tb'
_chemical_formula_weight 1251.72
_space_group_crystal_system triclinic
_space_group_IT_number 2
_space_group_name_Hall '-P 1'
_space_group_name_H-M_alt 'P -1'
_symmetry_space_group_name_Hall '-P 1'
_symmetry_space_group_name_H-M 'P -1'
_atom_sites_solution_hydrogens geom
_atom_sites_solution_primary dual
_atom_sites_solution_secondary difmap
_audit_creation_date 2019-04-24
_audit_creation_method
;
Olex2 1.2
(compiled 2018.05.29 svn.r3508 for OlexSys, GUI svn.r5506)
;
_cell_angle_alpha 91.2399(10)
_cell_angle_beta 94.7326(9)
_cell_angle_gamma 91.1183(9)
_cell_formula_units_Z 4
_cell_length_a 12.94476(13)
_cell_length_b 20.0897(2)
_cell_length_c 26.0868(3)
_cell_measurement_reflns_used 38959
_cell_measurement_temperature 100.00(13)
_cell_measurement_theta_max 75.8570
_cell_measurement_theta_min 3.3790
_cell_volume 6757.78(12)
_computing_cell_refinement 'CrysAlisPro 1.171.40.20a (Rigaku OD, 2018)'
_computing_data_collection 'CrysAlisPro 1.171.40.20a (Rigaku OD, 2018)'
_computing_data_reduction 'CrysAlisPro 1.171.40.20a (Rigaku OD, 2018)'
_computing_molecular_graphics 'Olex2 (Dolomanov et al., 2009)'
_computing_publication_material 'Olex2 (Dolomanov et al., 2009)'
_computing_structure_refinement 'ShelXL (Sheldrick, 2015)'
_computing_structure_solution 'ShelXT (Sheldrick, 2015)'
_diffrn_ambient_environment N~2~
_diffrn_ambient_temperature 100.00(13)
_diffrn_detector 'CCD plate'
_diffrn_detector_area_resol_mean 5.2817
_diffrn_detector_type AtlasS2
_diffrn_measured_fraction_theta_full 0.999
_diffrn_measured_fraction_theta_max 0.985
_diffrn_measurement_details
;
List of Runs (angles in degrees, time in seconds):

  # Type    Start    End  Width  t~exp~   \w     \q     \k     \f   Frames
--------------------------------------------------------------------------
  1  \w   -103.00 -28.00   1.00    2.50    --  -40.85 -38.00 -30.00   75
  2  \w    -84.00  -2.00   1.00    2.50    --  -40.85 125.00-120.00   82
  3  \w    -46.00  33.00   1.00    2.50    --  -40.85  38.00 150.00   79
  4  \w    -61.00  33.00   1.00    2.50    --  -40.85  77.00  60.00   94
  5  \w    -92.00  -2.00   1.00    2.50    --  -40.85 125.00 150.00   90
  6  \w     11.00  38.00   1.00    2.50    --   40.85 -99.00-120.00   27
  7  \w     23.00  50.00   1.00    2.50    --   40.85  38.00  60.00   27
  8  \w     52.00  79.00   1.00    2.50    --   40.85  38.00  60.00   27
  9  \w     66.00 113.00   1.00   10.00    --  112.00-111.00  90.00   47
 10  \w    101.00 156.00   1.00   10.00    --  112.00 111.00 120.00   55
 11  \w     39.00  68.00   1.00   10.00    --  112.00 -94.00-180.00   29
 12  \w     66.00 113.00   1.00   10.00    --  112.00-111.00 -60.00   47
 13  \w     70.00 113.00   1.00   10.00    --  112.00-111.00-150.00   43
 14  \w     87.00 113.00   1.00   10.00    --  112.00-111.00   0.00   26
 15  \w     31.00  57.00   1.00   10.00    --  112.00 -94.00 120.00   26
 16  \w    110.00 178.00   1.00   10.00    --  112.00  30.00 120.00   68
 17  \w     51.00 107.00   1.00   10.00    --  112.00-111.00  60.00   56
 18  \w     39.00 121.00   1.00   10.00    --  112.00 -45.00 150.00   82
 19  \w    118.00 176.00   1.00   10.00    --  112.00 111.00  60.00   58
 20  \w     84.00 110.00   1.00   10.00    --  112.00  61.00 150.00   26
 21  \w    116.00 177.00   1.00   10.00    --  112.00 111.00-150.00   61
 22  \w     68.00 113.00   1.00   10.00    --  112.00-111.00-120.00   45
 23  \w    105.00 135.00   1.00   10.00    --  112.00 -45.00 -60.00   30
 24  \w     38.00  95.00   1.00   10.00    --  112.00 -77.00 120.00   57
 25  \w     84.00 149.00   1.00   10.00    --  112.00  30.00  60.00   65
 26  \w     73.00 112.00   1.00   10.00    --  112.00-111.00 120.00   39
 27  \w    105.00 141.00   1.00   10.00    --  112.00 111.00 -30.00   36
 28  \w     44.00  69.00   1.00   10.00    --  112.00-111.00   0.00   25
 29  \w     77.00 106.00   1.00   10.00    --  112.00 -94.00 -60.00   29
 30  \w     30.00  91.00   1.00   10.00    --  112.00 -94.00   0.00   61
 31  \w     34.00  60.00   1.00   10.00    --  112.00 -94.00 -60.00   26
 32  \w     85.00 178.00   1.00   10.00    --  112.00  30.00 -90.00   93
 33  \w     64.00  90.00   1.00   10.00    --  112.00 -45.00 -60.00   26
 34  \w     70.00  95.00   1.00   10.00    --  112.00 -94.00 120.00   25
 35  \w     66.00 176.00   1.00   10.00    --  112.00  15.00-150.00  110
 36  \w     68.00  93.00   1.00   10.00    --  112.00-111.00 -90.00   25
 37  \w     34.00  77.00   1.00   10.00    --  112.00 -94.00 -30.00   43
;
_diffrn_measurement_device 'four-circle diffractometer'
_diffrn_measurement_device_type 'SuperNova, Dual, Cu at home/near, AtlasS2'
_diffrn_measurement_method '\w scans'
_diffrn_orient_matrix_type 'CrysAlisPro convention (1999,Acta A55,543-557)'
_diffrn_orient_matrix_UB_11 -0.0162143000
_diffrn_orient_matrix_UB_12 0.0642859000
_diffrn_orient_matrix_UB_13 0.0313339000
_diffrn_orient_matrix_UB_21 -0.0602241000
_diffrn_orient_matrix_UB_22 0.0295754000
_diffrn_orient_matrix_UB_23 -0.0472830000
_diffrn_orient_matrix_UB_31 -0.1018687000
_diffrn_orient_matrix_UB_32 -0.0296403000
_diffrn_orient_matrix_UB_33 0.0172000000
_diffrn_radiation_monochromator mirror
_diffrn_radiation_probe x-ray
_diffrn_radiation_type CuK\a
_diffrn_radiation_wavelength 1.54184
_diffrn_reflns_av_R_equivalents 0.0528
_diffrn_reflns_av_unetI/netI 0.0598
_diffrn_reflns_Laue_measured_fraction_full 0.999
_diffrn_reflns_Laue_measured_fraction_max 0.985
_diffrn_reflns_limit_h_max 13
_diffrn_reflns_limit_h_min -16
_diffrn_reflns_limit_k_max 25
_diffrn_reflns_limit_k_min -25
_diffrn_reflns_limit_l_max 32
_diffrn_reflns_limit_l_min -30
_diffrn_reflns_number 73594
_diffrn_reflns_point_group_measured_fraction_full 0.999
_diffrn_reflns_point_group_measured_fraction_max 0.985
_diffrn_reflns_theta_full 67.684
_diffrn_reflns_theta_max 76.226
_diffrn_reflns_theta_min 2.749
_diffrn_source 'micro-focus sealed X-ray tube'
_diffrn_source_type 'SuperNova (Cu) X-ray Source'
_exptl_absorpt_coefficient_mu 6.821
_exptl_absorpt_correction_T_max 0.713
_exptl_absorpt_correction_T_min 0.472
_exptl_absorpt_correction_type gaussian
_exptl_absorpt_process_details
;
CrysAlisPro 1.171.40.20a (Rigaku Oxford Diffraction, 2018).
 Numerical absorption correction based on Gaussian integration over
 a multifaceted crystal model.
 Empirical absorption correction using spherical harmonics
 as implemented in SCALE3 ABSPACK scaling algorithm
;
_exptl_crystal_colour 'clear colourless'
_exptl_crystal_density_diffrn 1.230
_exptl_crystal_description prism
_exptl_crystal_F_000 2656
_exptl_crystal_size_max 0.203
_exptl_crystal_size_mid 0.126
_exptl_crystal_size_min 0.101
_refine_diff_density_max 1.737
_refine_diff_density_min -2.974
_refine_diff_density_rms 0.107
_refine_ls_extinction_method none
_refine_ls_goodness_of_fit_ref 1.067
_refine_ls_hydrogen_treatment constr
_refine_ls_matrix_type full
_refine_ls_number_parameters 1333
_refine_ls_number_reflns 27895
_refine_ls_number_restraints 6
_refine_ls_restrained_S_all 1.068
_refine_ls_R_factor_all 0.0590
_refine_ls_R_factor_gt 0.0538
_refine_ls_shift/su_max 0.001
_refine_ls_shift/su_mean 0.000
_refine_ls_structure_factor_coef Fsqd
_refine_ls_weighting_details 'w=1/[\s^2^(Fo^2^)+(0.0850P)^2^] where P=(Fo^2^+2Fc^2^)/3'
_refine_ls_weighting_scheme calc
_refine_ls_wR_factor_gt 0.1408
_refine_ls_wR_factor_ref 0.1463
_reflns_Friedel_coverage 0.000
_reflns_number_gt 24444
_reflns_number_total 27895
_reflns_threshold_expression 'I > 2\s(I)'
_cod_data_source_file ja9b05337_si_002.cif
_cod_data_source_block ctp468
_cod_depositor_comments
;
The following automatic conversions were performed:

'_exptl_absorpt_correction_type' value 'Gaussian' changed to
'gaussian' according to
/home/data/users/saulius/crontab/automatic-downloads/current/ACS/lib/dictionaries/cif_core.dic
dictionary named 'cif_core.dic' version 2.4.2 from 2011-04-26.

Automatic conversion script
Id: cif_fix_values 4973 2017-02-22 13:04:09Z antanas 
;
_cod_original_cell_volume 6757.77(13)
_cod_database_code 4128278
_shelx_shelxl_version_number 2018/3
_audit_contact_author 'Farzaneh Fadaei Tirani'
_chemical_oxdiff_formula 'C48 H108 K O16 Si4 Tb'
_shelx_space_group_comment
;
The symmetry employed for this shelxl refinement is uniquely defined
by the following loop, which should always be used as a source of
symmetry information in preference to the above space-group names.
They are only intended as comments.
;
_reflns_odcompleteness_completeness 99.59
_reflns_odcompleteness_iscentric 1
_reflns_odcompleteness_theta 74.33
_olex2_refinement_description
;
1. Fixed Uiso
 At 1.5 times of:
  All C(H,H,H) groups
2. Rigid body (RIGU) restrains
 Si1, O1, Si5, O81
 with sigma for 1-2 distances of 0.001 and sigma for 1-3 distances of 0.001
3.a Idealised Me refined as rotating group:
 C2(H2A,H2B,H2C), C3(H3A,H3B,H3C), C4(H4A,H4B,H4C), C6(H6A,H6B,H6C), C7(H7A,
 H7B,H7C), C8(H8A,H8B,H8C), C10(H10A,H10B,H10C), C11(H11A,H11B,H11C), C12(H12A,
 H12B,H12C), C22(H22A,H22B,H22C), C23(H23A,H23B,H23C), C24(H24A,H24B,H24C),
 C26(H26A,H26B,H26C), C27(H27A,H27B,H27C), C28(H28A,H28B,H28C), C30(H30A,H30B,
 H30C), C31(H31A,H31B,H31C), C32(H32A,H32B,H32C), C42(H42A,H42B,H42C), C43(H43A,
 H43B,H43C), C44(H44A,H44B,H44C), C46(H46A,H46B,H46C), C47(H47A,H47B,H47C),
 C48(H48A,H48B,H48C), C50(H50A,H50B,H50C), C51(H51A,H51B,H51C), C52(H52A,H52B,
 H52C), C62(H62A,H62B,H62C), C63(H63A,H63B,H63C), C64(H64A,H64B,H64C), C66(H66A,
 H66B,H66C), C67(H67A,H67B,H67C), C68(H68A,H68B,H68C), C70(H70A,H70B,H70C),
 C71(H71A,H71B,H71C), C72(H72A,H72B,H72C), C82(H82A,H82B,H82C), C83(H83A,H83B,
 H83C), C84(H84A,H84B,H84C), C86(H86A,H86B,H86C), C87(H87A,H87B,H87C), C88(H88A,
 H88B,H88C), C90(H90A,H90B,H90C), C91(H91A,H91B,H91C), C92(H92A,H92B,H92C),
 C102(H10D,H10E,H10F), C103(H10G,H10H,H10I), C104(H10J,H10K,H10L), C106(H10M,
 H10N,H10O), C107(H10P,H10Q,H10R), C108(H10S,H10T,H10U), C110(H11D,H11E,H11F),
 C111(H11G,H11H,H11I), C112(H11J,H11K,H11L), C122(H12D,H12E,H12F), C123(H12G,
 H12H,H12I), C124(H12J,H12K,H12L), C126(H12M,H12N,H12O), C127(H12P,H12Q,H12R),
 C128(H12S,H12T,H12U), C130(H13A,H13B,H13C), C131(H13D,H13E,H13F), C132(H13G,
 H13H,H13I), C142(H14A,H14B,H14C), C143(H14D,H14E,H14F), C144(H14G,H14H,H14I),
 C146(H14J,H14K,H14L), C147(H14M,H14N,H14O), C148(H14P,H14Q,H14R), C150(H15A,
 H15B,H15C), C151(H15D,H15E,H15F), C152(H15G,H15H,H15I)
;
_olex2_submission_special_instructions 'No special instructions were received'
_oxdiff_exptl_absorpt_empirical_details
;
Empirical correction (ABSPACK) includes:
- Absorption correction using spherical harmonics
- Frame scaling
- Detector area scaling
- B-factor correction
;
_oxdiff_exptl_absorpt_empirical_full_max 2.605
_oxdiff_exptl_absorpt_empirical_full_min 0.569

loop_
_space_group_symop_operation_xyz
'x, y, z'
'-x, -y, -z'

loop_
_atom_site_label
_atom_site_type_symbol
_atom_site_fract_x
_atom_site_fract_y
_atom_site_fract_z
_atom_site_U_iso_or_equiv
_atom_site_adp_type
_atom_site_occupancy
_atom_site_site_symmetry_order
_atom_site_calc_flag
_atom_site_refinement_flags_posn
_atom_site_refinement_flags_adp
Tb1 Tb 0.60384(2) 0.24505(2) 0.84887(2) 0.01653(6) Uani 1 1 d . .
K1 K 0.71447(5) 0.26219(4) 0.97574(3) 0.02528(15) Uani 1 1 d . .
Si1 Si 0.43207(7) 0.25378(5) 0.73093(4) 0.02445(18) Uani 1 1 d . U
Si2 Si 0.72471(6) 0.40522(4) 0.89805(3) 0.01735(16) Uani 1 1 d . .
Si3 Si 0.46022(6) 0.20921(4) 0.96254(3) 0.01944(17) Uani 1 1 d . .
Si4 Si 0.83156(6) 0.14447(5) 0.88434(4) 0.02386(19) Uani 1 1 d . .
O1 O 0.5102(2) 0.23867(14) 0.77907(11) 0.0332(6) Uani 1 1 d . U
O2 O 0.3758(2) 0.32287(14) 0.74509(10) 0.0307(5) Uani 1 1 d . .
O3 O 0.49067(19) 0.25882(15) 0.67776(11) 0.0327(6) Uani 1 1 d . .
O4 O 0.33930(19) 0.19774(13) 0.71875(11) 0.0311(5) Uani 1 1 d . .
O21 O 0.68039(18) 0.33598(12) 0.87475(10) 0.0257(5) Uani 1 1 d . .
O22 O 0.63819(17) 0.46233(12) 0.90282(9) 0.0214(5) Uani 1 1 d . .
O23 O 0.81571(17) 0.43809(11) 0.86638(9) 0.0213(5) Uani 1 1 d . .
O24 O 0.76799(18) 0.38954(12) 0.95775(9) 0.0227(5) Uani 1 1 d . .
O41 O 0.53516(18) 0.22529(14) 0.91916(10) 0.0291(5) Uani 1 1 d . .
O42 O 0.35398(17) 0.25192(12) 0.95804(10) 0.0249(5) Uani 1 1 d . .
O43 O 0.42411(17) 0.13162(12) 0.96520(10) 0.0240(5) Uani 1 1 d . .
O44 O 0.53189(18) 0.22637(12) 1.01682(10) 0.0246(5) Uani 1 1 d . .
O61 O 0.73267(17) 0.18228(12) 0.86026(11) 0.0268(5) Uani 1 1 d . .
O62 O 0.82254(18) 0.06391(13) 0.87568(12) 0.0311(6) Uani 1 1 d . .
O63 O 0.94161(18) 0.16658(13) 0.86286(11) 0.0286(5) Uani 1 1 d . .
O64 O 0.84407(18) 0.16633(14) 0.94632(11) 0.0299(5) Uani 1 1 d . .
C1 C 0.2900(3) 0.35715(19) 0.72004(14) 0.0271(7) Uani 1 1 d . .
C2 C 0.3015(4) 0.4284(2) 0.7401(2) 0.0525(12) Uani 1 1 d . .
H2A H 0.245900 0.454147 0.724737 0.079 Uiso 1 1 calc GR .
H2B H 0.366591 0.446931 0.731556 0.079 Uiso 1 1 calc GR .
H2C H 0.299145 0.429352 0.776823 0.079 Uiso 1 1 calc GR .
C3 C 0.1899(3) 0.3261(3) 0.7355(2) 0.0484(11) Uani 1 1 d . .
H3A H 0.186379 0.279843 0.725321 0.073 Uiso 1 1 calc GR .
H3B H 0.132030 0.348559 0.718845 0.073 Uiso 1 1 calc GR .
H3C H 0.187856 0.330210 0.772137 0.073 Uiso 1 1 calc GR .
C4 C 0.2932(3) 0.3548(3) 0.66211(18) 0.0457(11) Uani 1 1 d . .
H4A H 0.233725 0.376679 0.646425 0.069 Uiso 1 1 calc GR .
H4B H 0.292547 0.309257 0.650149 0.069 Uiso 1 1 calc GR .
H4C H 0.355208 0.376990 0.653041 0.069 Uiso 1 1 calc GR .
C5 C 0.5920(3) 0.2854(2) 0.66933(16) 0.0323(8) Uani 1 1 d . .
C6 C 0.5894(4) 0.2980(3) 0.6124(2) 0.0605(15) Uani 1 1 d . .
H6A H 0.572191 0.257270 0.593430 0.091 Uiso 1 1 calc GR .
H6B H 0.656175 0.314231 0.604220 0.091 Uiso 1 1 calc GR .
H6C H 0.538125 0.330573 0.603339 0.091 Uiso 1 1 calc GR .
C7 C 0.6723(4) 0.2352(3) 0.6854(2) 0.0552(13) Uani 1 1 d . .
H7A H 0.669176 0.226079 0.721253 0.083 Uiso 1 1 calc GR .
H7B H 0.739907 0.252603 0.679854 0.083 Uiso 1 1 calc GR .
H7C H 0.658982 0.194758 0.665454 0.083 Uiso 1 1 calc GR .
C8 C 0.6127(4) 0.3500(2) 0.7005(2) 0.0481(11) Uani 1 1 d . .
H8A H 0.559619 0.381210 0.690879 0.072 Uiso 1 1 calc GR .
H8B H 0.679022 0.368461 0.693676 0.072 Uiso 1 1 calc GR .
H8C H 0.612408 0.341164 0.736473 0.072 Uiso 1 1 calc GR .
C9 C 0.3463(3) 0.1296(2) 0.70111(16) 0.0326(8) Uani 1 1 d . .
C10 C 0.4422(4) 0.0969(2) 0.7264(2) 0.0491(11) Uani 1 1 d . .
H10A H 0.503333 0.118536 0.715692 0.074 Uiso 1 1 calc GR .
H10B H 0.441708 0.050645 0.716333 0.074 Uiso 1 1 calc GR .
H10C H 0.441965 0.100950 0.763132 0.074 Uiso 1 1 calc GR .
C11 C 0.3459(4) 0.1283(3) 0.64307(19) 0.0528(13) Uani 1 1 d . .
H11A H 0.283522 0.147896 0.628422 0.079 Uiso 1 1 calc GR .
H11B H 0.348928 0.083014 0.630767 0.079 Uiso 1 1 calc GR .
H11C H 0.404947 0.153039 0.633210 0.079 Uiso 1 1 calc GR .
C12 C 0.2489(4) 0.0949(3) 0.7178(2) 0.0520(13) Uani 1 1 d . .
H12A H 0.247779 0.099348 0.754460 0.078 Uiso 1 1 calc GR .
H12B H 0.249138 0.048587 0.708037 0.078 Uiso 1 1 calc GR .
H12C H 0.188613 0.115093 0.701377 0.078 Uiso 1 1 calc GR .
C21 C 0.5878(2) 0.50389(17) 0.86439(14) 0.0234(7) Uani 1 1 d . .
C22 C 0.5741(3) 0.4679(2) 0.81220(16) 0.0367(8) Uani 1 1 d . .
H22A H 0.640896 0.458346 0.800710 0.055 Uiso 1 1 calc GR .
H22B H 0.537082 0.495680 0.787789 0.055 Uiso 1 1 calc GR .
H22C H 0.535624 0.427038 0.815211 0.055 Uiso 1 1 calc GR .
C23 C 0.4834(3) 0.5205(2) 0.88338(17) 0.0356(9) Uani 1 1 d . .
H23A H 0.440362 0.481000 0.882372 0.053 Uiso 1 1 calc GR .
H23B H 0.450598 0.553325 0.861705 0.053 Uiso 1 1 calc GR .
H23C H 0.493277 0.537810 0.918079 0.053 Uiso 1 1 calc GR .
C24 C 0.6539(3) 0.56699(19) 0.86158(18) 0.0352(9) Uani 1 1 d . .
H24A H 0.659220 0.589900 0.894396 0.053 Uiso 1 1 calc GR .
H24B H 0.622322 0.595388 0.835904 0.053 Uiso 1 1 calc GR .
H24C H 0.721899 0.555482 0.852648 0.053 Uiso 1 1 calc GR .
C25 C 0.9036(2) 0.40830(18) 0.84491(14) 0.0251(7) Uani 1 1 d . .
C26 C 0.8668(3) 0.3736(2) 0.79406(16) 0.0353(9) Uani 1 1 d . .
H26A H 0.819561 0.337773 0.800203 0.053 Uiso 1 1 calc GR .
H26B H 0.925359 0.356148 0.778280 0.053 Uiso 1 1 calc GR .
H26C H 0.832373 0.404913 0.771630 0.053 Uiso 1 1 calc GR .
C27 C 0.9555(3) 0.3588(2) 0.88193(17) 0.0386(9) Uani 1 1 d . .
H27A H 0.973112 0.380466 0.914726 0.058 Uiso 1 1 calc GR .
H27B H 1.017272 0.342761 0.868318 0.058 Uiso 1 1 calc GR .
H27C H 0.908618 0.322012 0.886012 0.058 Uiso 1 1 calc GR .
C28 C 0.9772(3) 0.4660(2) 0.83624(18) 0.0397(10) Uani 1 1 d . .
H28A H 0.942638 0.497098 0.813608 0.060 Uiso 1 1 calc GR .
H28B H 1.037035 0.449553 0.821041 0.060 Uiso 1 1 calc GR .
H28C H 0.998413 0.487909 0.868579 0.060 Uiso 1 1 calc GR .
C29 C 0.8036(3) 0.43491(18) 0.99955(13) 0.0243(7) Uani 1 1 d . .
C30 C 0.8839(3) 0.3975(2) 1.03294(15) 0.0318(8) Uani 1 1 d . .
H30A H 0.852242 0.358226 1.045648 0.048 Uiso 1 1 calc GR .
H30B H 0.910555 0.425642 1.061391 0.048 Uiso 1 1 calc GR .
H30C H 0.939623 0.385020 1.012840 0.048 Uiso 1 1 calc GR .
C31 C 0.8538(3) 0.49784(19) 0.97968(15) 0.0308(8) Uani 1 1 d . .
H31A H 0.909948 0.485714 0.959746 0.046 Uiso 1 1 calc GR .
H31B H 0.879838 0.525906 1.008299 0.046 Uiso 1 1 calc GR .
H31C H 0.803165 0.521383 0.958531 0.046 Uiso 1 1 calc GR .
C32 C 0.7107(3) 0.4523(2) 1.02903(15) 0.0333(8) Uani 1 1 d . .
H32A H 0.659827 0.473711 1.006562 0.050 Uiso 1 1 calc GR .
H32B H 0.732708 0.481738 1.057467 0.050 Uiso 1 1 calc GR .
H32C H 0.681046 0.412279 1.041661 0.050 Uiso 1 1 calc GR .
C41 C 0.3369(3) 0.32016(18) 0.94491(16) 0.0289(7) Uani 1 1 d . .
C42 C 0.4227(3) 0.36555(19) 0.97033(18) 0.0375(9) Uani 1 1 d . .
H42A H 0.431773 0.356788 1.006435 0.056 Uiso 1 1 calc GR .
H42B H 0.404247 0.411191 0.965628 0.056 Uiso 1 1 calc GR .
H42C H 0.486238 0.357281 0.954949 0.056 Uiso 1 1 calc GR .
C43 C 0.2331(4) 0.3367(2) 0.9652(3) 0.0542(14) Uani 1 1 d . .
H43A H 0.180213 0.306861 0.949643 0.081 Uiso 1 1 calc GR .
H43B H 0.215883 0.381731 0.956903 0.081 Uiso 1 1 calc GR .
H43C H 0.237819 0.332106 1.001876 0.081 Uiso 1 1 calc GR .
C44 C 0.3296(4) 0.3263(3) 0.88705(19) 0.0511(12) Uani 1 1 d . .
H44A H 0.396311 0.318865 0.874712 0.077 Uiso 1 1 calc GR .
H44B H 0.307235 0.370145 0.878065 0.077 Uiso 1 1 calc GR .
H44C H 0.280456 0.293825 0.871645 0.077 Uiso 1 1 calc GR .
C45 C 0.3488(3) 0.09322(18) 0.93238(16) 0.0280(7) Uani 1 1 d . .
C46 C 0.3799(3) 0.0214(2) 0.9377(2) 0.0420(10) Uani 1 1 d . .
H46A H 0.445969 0.015490 0.924277 0.063 Uiso 1 1 calc GR .
H46B H 0.328824 -0.006932 0.918910 0.063 Uiso 1 1 calc GR .
H46C H 0.384511 0.010109 0.973400 0.063 Uiso 1 1 calc GR .
C47 C 0.3495(4) 0.1142(2) 0.87694(18) 0.0446(10) Uani 1 1 d . .
H47A H 0.300260 0.087206 0.855709 0.067 Uiso 1 1 calc GR .
H47B H 0.417527 0.108405 0.865596 0.067 Uiso 1 1 calc GR .
H47C H 0.331213 0.160115 0.874398 0.067 Uiso 1 1 calc GR .
C48 C 0.2434(3) 0.1035(2) 0.9522(2) 0.0442(11) Uani 1 1 d . .
H48A H 0.192541 0.075854 0.932598 0.066 Uiso 1 1 calc GR .
H48B H 0.225018 0.149397 0.948797 0.066 Uiso 1 1 calc GR .
H48C H 0.245731 0.091907 0.987774 0.066 Uiso 1 1 calc GR .
C49 C 0.5120(3) 0.21325(19) 1.06954(15) 0.0303(8) Uani 1 1 d . .
C50 C 0.5380(4) 0.1414(2) 1.08094(18) 0.0416(10) Uani 1 1 d . .
H50A H 0.490218 0.112184 1.060829 0.062 Uiso 1 1 calc GR .
H50B H 0.532989 0.133653 1.116843 0.062 Uiso 1 1 calc GR .
H50C H 0.607349 0.132917 1.072358 0.062 Uiso 1 1 calc GR .
C51 C 0.5841(4) 0.2609(2) 1.10262(18) 0.0486(11) Uani 1 1 d . .
H51A H 0.654740 0.252561 1.096146 0.073 Uiso 1 1 calc GR .
H51B H 0.575186 0.254040 1.138305 0.073 Uiso 1 1 calc GR .
H51C H 0.567902 0.305973 1.094224 0.073 Uiso 1 1 calc GR .
C52 C 0.3995(4) 0.2264(2) 1.07920(17) 0.0438(10) Uani 1 1 d . .
H52A H 0.384354 0.272117 1.072267 0.066 Uiso 1 1 calc GR .
H52B H 0.388917 0.217569 1.114421 0.066 Uiso 1 1 calc GR .
H52C H 0.354384 0.197919 1.056986 0.066 Uiso 1 1 calc GR .
C61 C 0.7369(3) 0.0184(2) 0.8781(2) 0.0389(10) Uani 1 1 d . .
C62 C 0.6642(4) 0.0223(3) 0.8290(2) 0.0519(12) Uani 1 1 d . .
H62A H 0.635903 0.066035 0.826681 0.078 Uiso 1 1 calc GR .
H62B H 0.608870 -0.010079 0.829950 0.078 Uiso 1 1 calc GR .
H62C H 0.702206 0.013343 0.799647 0.078 Uiso 1 1 calc GR .
C63 C 0.7836(4) -0.0501(2) 0.8826(3) 0.0572(15) Uani 1 1 d . .
H63A H 0.819881 -0.059703 0.852775 0.086 Uiso 1 1 calc GR .
H63B H 0.729386 -0.082862 0.885081 0.086 Uiso 1 1 calc GR .
H63C H 0.831096 -0.051007 0.912855 0.086 Uiso 1 1 calc GR .
C64 C 0.6788(3) 0.0345(3) 0.9253(2) 0.0500(12) Uani 1 1 d . .
H64A H 0.725445 0.031990 0.955795 0.075 Uiso 1 1 calc GR .
H64B H 0.622605 0.002981 0.927130 0.075 Uiso 1 1 calc GR .
H64C H 0.651986 0.078602 0.922775 0.075 Uiso 1 1 calc GR .
C65 C 0.9835(3) 0.1518(2) 0.81446(17) 0.0348(9) Uani 1 1 d . .
C66 C 1.0736(4) 0.2012(2) 0.8123(2) 0.0537(14) Uani 1 1 d . .
H66A H 1.110221 0.191342 0.782653 0.081 Uiso 1 1 calc GR .
H66B H 1.119842 0.197906 0.842857 0.081 Uiso 1 1 calc GR .
H66C H 1.047517 0.245550 0.810188 0.081 Uiso 1 1 calc GR .
C67 C 0.9023(4) 0.1605(3) 0.77089(19) 0.0542(13) Uani 1 1 d . .
H67A H 0.931727 0.152558 0.738789 0.081 Uiso 1 1 calc GR .
H67B H 0.877161 0.205155 0.772023 0.081 Uiso 1 1 calc GR .
H67C H 0.845863 0.129530 0.773956 0.081 Uiso 1 1 calc GR .
C68 C 1.0232(3) 0.0809(2) 0.8150(2) 0.0434(11) Uani 1 1 d . .
H68A H 1.076014 0.076803 0.842762 0.065 Uiso 1 1 calc GR .
H68B H 1.051660 0.070768 0.782952 0.065 Uiso 1 1 calc GR .
H68C H 0.966954 0.050302 0.819598 0.065 Uiso 1 1 calc GR .
C69 C 0.9277(3) 0.1543(2) 0.98505(17) 0.0378(9) Uani 1 1 d . .
C70 C 0.9692(3) 0.0844(2) 0.9789(2) 0.0489(12) Uani 1 1 d . .
H70A H 0.914407 0.052271 0.982252 0.073 Uiso 1 1 calc GR .
H70B H 1.024358 0.077593 1.005066 0.073 Uiso 1 1 calc GR .
H70C H 0.994852 0.079306 0.945613 0.073 Uiso 1 1 calc GR .
C71 C 0.8806(3) 0.1606(3) 1.03702(19) 0.0581(15) Uani 1 1 d . .
H71A H 0.863862 0.206199 1.043427 0.087 Uiso 1 1 calc GR .
H71B H 0.929794 0.146223 1.063876 0.087 Uiso 1 1 calc GR .
H71C H 0.818813 0.133285 1.036240 0.087 Uiso 1 1 calc GR .
C72 C 1.0124(3) 0.2071(2) 0.98062(17) 0.0385(9) Uani 1 1 d . .
H72A H 1.039504 0.202723 0.947592 0.058 Uiso 1 1 calc GR .
H72B H 1.067042 0.201244 1.007210 0.058 Uiso 1 1 calc GR .
H72C H 0.983884 0.250524 0.984283 0.058 Uiso 1 1 calc GR .
Tb2 Tb 0.08313(2) 0.24875(2) 0.33588(2) 0.01782(6) Uani 1 1 d . .
K2 K 0.20512(5) 0.24585(4) 0.45819(3) 0.02726(15) Uani 1 1 d . .
Si5 Si -0.07615(6) 0.25446(5) 0.21047(4) 0.02154(17) Uani 1 1 d . U
Si6 Si 0.21886(6) 0.40035(4) 0.39456(3) 0.01957(17) Uani 1 1 d . .
Si7 Si -0.05833(7) 0.20939(5) 0.45073(4) 0.02230(18) Uani 1 1 d . .
Si8 Si 0.30912(7) 0.14074(5) 0.36370(4) 0.02516(19) Uani 1 1 d . .
O81 O -0.01335(18) 0.24923(13) 0.26571(9) 0.0252(5) Uani 1 1 d . U
O82 O -0.01137(18) 0.29509(13) 0.16912(10) 0.0257(5) Uani 1 1 d . .
O83 O -0.18639(18) 0.29280(12) 0.21221(10) 0.0267(5) Uani 1 1 d . .
O84 O -0.10634(18) 0.18152(13) 0.18309(10) 0.0264(5) Uani 1 1 d . .
O101 O 0.17021(18) 0.33560(12) 0.36540(10) 0.0262(5) Uani 1 1 d . .
O102 O 0.13763(18) 0.45984(13) 0.40223(10) 0.0243(5) Uani 1 1 d . .
O103 O 0.31564(17) 0.43467(12) 0.36792(10) 0.0231(5) Uani 1 1 d . .
O104 O 0.25578(18) 0.37649(13) 0.45314(10) 0.0260(5) Uani 1 1 d . .
O121 O 0.00491(18) 0.22816(13) 0.40332(9) 0.0265(5) Uani 1 1 d . .
O122 O -0.16134(18) 0.25354(13) 0.45578(10) 0.0273(5) Uani 1 1 d . .
O123 O -0.09718(19) 0.13215(13) 0.45257(11) 0.0297(5) Uani 1 1 d . .
O124 O 0.02485(19) 0.22017(13) 0.50171(10) 0.0282(5) Uani 1 1 d . .
O141 O 0.20443(19) 0.17965(14) 0.35004(11) 0.0301(5) Uani 1 1 d . .
O142 O 0.40938(19) 0.16758(13) 0.33557(11) 0.0285(5) Uani 1 1 d . .
O143 O 0.30045(19) 0.06114(13) 0.35027(12) 0.0318(6) Uani 1 1 d . .
O144 O 0.33832(19) 0.15548(15) 0.42576(11) 0.0328(6) Uani 1 1 d . .
C81 C 0.0944(3) 0.28901(19) 0.15776(14) 0.0263(7) Uani 1 1 d . .
C82 C 0.1029(3) 0.3249(2) 0.10749(15) 0.0341(8) Uani 1 1 d . .
H82A H 0.055831 0.304395 0.081147 0.051 Uiso 1 1 calc GR .
H82B H 0.172529 0.322053 0.097602 0.051 Uiso 1 1 calc GR .
H82C H 0.085744 0.370780 0.111980 0.051 Uiso 1 1 calc GR .
C83 C 0.1226(3) 0.2160(2) 0.15157(19) 0.0384(9) Uani 1 1 d . .
H83A H 0.117261 0.193952 0.183574 0.058 Uiso 1 1 calc GR .
H83B H 0.192321 0.213217 0.141834 0.058 Uiso 1 1 calc GR .
H83C H 0.075878 0.194789 0.125399 0.058 Uiso 1 1 calc GR .
C84 C 0.1650(3) 0.3228(2) 0.20016(16) 0.0345(8) Uani 1 1 d . .
H84A H 0.144366 0.368016 0.204798 0.052 Uiso 1 1 calc GR .
H84B H 0.235272 0.322300 0.190911 0.052 Uiso 1 1 calc GR .
H84C H 0.160189 0.299465 0.231632 0.052 Uiso 1 1 calc GR .
C85 C -0.2078(2) 0.36169(17) 0.21866(14) 0.0230(6) Uani 1 1 d . .
C86 C -0.1250(3) 0.3972(2) 0.25499(16) 0.0329(8) Uani 1 1 d . .
H86A H -0.117033 0.374075 0.286837 0.049 Uiso 1 1 calc GR .
H86B H -0.145520 0.442082 0.261512 0.049 Uiso 1 1 calc GR .
H86C H -0.060241 0.397903 0.239479 0.049 Uiso 1 1 calc GR .
C87 C -0.3128(3) 0.3645(2) 0.24087(17) 0.0365(9) Uani 1 1 d . .
H87A H -0.364136 0.341840 0.217744 0.055 Uiso 1 1 calc GR .
H87B H -0.331687 0.410083 0.245293 0.055 Uiso 1 1 calc GR .
H87C H -0.308909 0.343217 0.273558 0.055 Uiso 1 1 calc GR .
C88 C -0.2129(3) 0.3938(2) 0.16622(16) 0.0334(8) Uani 1 1 d . .
H88A H -0.232321 0.439486 0.169698 0.050 Uiso 1 1 calc GR .
H88B H -0.263404 0.370408 0.143162 0.050 Uiso 1 1 calc GR .
H88C H -0.146202 0.391886 0.152739 0.050 Uiso 1 1 calc GR .
C89 C -0.1484(3) 0.12273(19) 0.20372(15) 0.0296(8) Uani 1 1 d . .
C90 C -0.1787(4) 0.0765(2) 0.1584(2) 0.0504(12) Uani 1 1 d . .
H90A H -0.231524 0.096597 0.136216 0.076 Uiso 1 1 calc GR .
H90B H -0.204641 0.035123 0.170461 0.076 Uiso 1 1 calc GR .
H90C H -0.119111 0.068466 0.139737 0.076 Uiso 1 1 calc GR .
C91 C -0.0645(4) 0.0906(2) 0.2390(2) 0.0466(11) Uani 1 1 d . .
H91A H -0.005409 0.081775 0.220223 0.070 Uiso 1 1 calc GR .
H91B H -0.091113 0.049526 0.251441 0.070 Uiso 1 1 calc GR .
H91C H -0.044405 0.120184 0.267646 0.070 Uiso 1 1 calc GR .
C92 C -0.2419(4) 0.1395(3) 0.2325(3) 0.0621(17) Uani 1 1 d . .
H92A H -0.273896 0.099133 0.243212 0.093 Uiso 1 1 calc GR .
H92B H -0.290845 0.163058 0.210400 0.093 Uiso 1 1 calc GR .
H92C H -0.220308 0.166889 0.262242 0.093 Uiso 1 1 calc GR .
C101 C 0.0979(3) 0.51003(19) 0.36792(15) 0.0269(7) Uani 1 1 d . .
C102 C -0.0128(3) 0.5209(3) 0.38077(19) 0.0462(12) Uani 1 1 d . .
H10D H -0.052532 0.480278 0.374632 0.069 Uiso 1 1 calc GR .
H10E H -0.042862 0.555099 0.359490 0.069 Uiso 1 1 calc GR .
H10F H -0.013083 0.534340 0.416301 0.069 Uiso 1 1 calc GR .
C103 C 0.1646(4) 0.5729(2) 0.3796(2) 0.0488(11) Uani 1 1 d . .
H10G H 0.136223 0.608826 0.359615 0.073 Uiso 1 1 calc GR .
H10H H 0.234026 0.565030 0.370966 0.073 Uiso 1 1 calc GR .
H10I H 0.165387 0.584443 0.415533 0.073 Uiso 1 1 calc GR .
C104 C 0.1008(3) 0.4884(2) 0.31208(16) 0.0414(9) Uani 1 1 d . .
H10J H 0.067348 0.521009 0.290403 0.062 Uiso 1 1 calc GR .
H10K H 0.065290 0.446210 0.306284 0.062 Uiso 1 1 calc GR .
H10L H 0.171535 0.484437 0.304151 0.062 Uiso 1 1 calc GR .
C105 C 0.4041(3) 0.40643(18) 0.34571(14) 0.0246(7) Uani 1 1 d . .
C106 C 0.4853(3) 0.4624(2) 0.3474(2) 0.0423(10) Uani 1 1 d . .
H10M H 0.456951 0.499953 0.329407 0.064 Uiso 1 1 calc GR .
H10N H 0.545024 0.447379 0.331427 0.064 Uiso 1 1 calc GR .
H10O H 0.505026 0.475292 0.382600 0.064 Uiso 1 1 calc GR .
C107 C 0.3719(3) 0.3855(2) 0.29046(15) 0.0367(9) Uani 1 1 d . .
H10P H 0.322783 0.349032 0.289864 0.055 Uiso 1 1 calc GR .
H10Q H 0.431758 0.371999 0.273847 0.055 Uiso 1 1 calc GR .
H10R H 0.340649 0.422363 0.272664 0.055 Uiso 1 1 calc GR .
C108 C 0.4450(3) 0.3474(2) 0.37648(16) 0.0334(8) Uani 1 1 d . .
H10S H 0.460363 0.361077 0.411826 0.050 Uiso 1 1 calc GR .
H10T H 0.506935 0.331879 0.362715 0.050 Uiso 1 1 calc GR .
H10U H 0.393515 0.312227 0.374259 0.050 Uiso 1 1 calc GR .
C109 C 0.2921(3) 0.4160(2) 0.49814(15) 0.0331(8) Uani 1 1 d . .
C110 C 0.3616(4) 0.3709(3) 0.53077(18) 0.0491(11) Uani 1 1 d . .
H11D H 0.321385 0.334080 0.541791 0.074 Uiso 1 1 calc GR .
H11E H 0.392293 0.395543 0.560323 0.074 Uiso 1 1 calc GR .
H11F H 0.415349 0.354611 0.510857 0.074 Uiso 1 1 calc GR .
C111 C 0.1976(3) 0.4358(2) 0.52596(16) 0.0400(9) Uani 1 1 d . .
H11G H 0.152598 0.461848 0.503678 0.060 Uiso 1 1 calc GR .
H11H H 0.219879 0.461495 0.556465 0.060 Uiso 1 1 calc GR .
H11I H 0.161072 0.396377 0.535242 0.060 Uiso 1 1 calc GR .
C112 C 0.3536(3) 0.4782(2) 0.48395(16) 0.0386(9) Uani 1 1 d . .
H11J H 0.411291 0.464992 0.465499 0.058 Uiso 1 1 calc GR .
H11K H 0.378582 0.502454 0.514763 0.058 Uiso 1 1 calc GR .
H11L H 0.309348 0.506087 0.462722 0.058 Uiso 1 1 calc GR .
C121 C -0.1794(3) 0.3228(2) 0.44702(17) 0.0344(8) Uani 1 1 d . .
C122 C -0.2057(4) 0.3320(3) 0.3900(2) 0.0514(12) Uani 1 1 d . .
H12D H -0.222730 0.377613 0.383963 0.077 Uiso 1 1 calc GR .
H12E H -0.263907 0.303694 0.378358 0.077 Uiso 1 1 calc GR .
H12F H -0.147127 0.320524 0.371575 0.077 Uiso 1 1 calc GR .
C123 C -0.2728(3) 0.3399(2) 0.4764(2) 0.0481(12) Uani 1 1 d . .
H12G H -0.330572 0.311435 0.464436 0.072 Uiso 1 1 calc GR .
H12H H -0.290427 0.385518 0.470807 0.072 Uiso 1 1 calc GR .
H12I H -0.256112 0.333542 0.512491 0.072 Uiso 1 1 calc GR .
C124 C -0.0852(4) 0.3657(2) 0.4675(2) 0.0470(11) Uani 1 1 d . .
H12J H -0.069319 0.357370 0.503391 0.071 Uiso 1 1 calc GR .
H12K H -0.100545 0.411869 0.463215 0.071 Uiso 1 1 calc GR .
H12L H -0.026809 0.354620 0.448845 0.071 Uiso 1 1 calc GR .
C125 C -0.1674(3) 0.0915(2) 0.41939(17) 0.0317(8) Uani 1 1 d . .
C126 C -0.1019(4) 0.0518(3) 0.3847(2) 0.0629(15) Uani 1 1 d . .
H12M H -0.146301 0.024703 0.360986 0.094 Uiso 1 1 calc GR .
H12N H -0.056615 0.023724 0.405167 0.094 Uiso 1 1 calc GR .
H12O H -0.061337 0.081683 0.365813 0.094 Uiso 1 1 calc GR .
C127 C -0.2433(4) 0.1324(3) 0.3853(2) 0.0551(13) Uani 1 1 d . .
H12P H -0.287488 0.102852 0.363494 0.083 Uiso 1 1 calc GR .
H12Q H -0.205152 0.161235 0.364492 0.083 Uiso 1 1 calc GR .
H12R H -0.284719 0.158601 0.406604 0.083 Uiso 1 1 calc GR .
C128 C -0.2231(4) 0.0458(3) 0.4526(2) 0.0626(16) Uani 1 1 d . .
H12S H -0.173848 0.018884 0.471769 0.094 Uiso 1 1 calc GR .
H12T H -0.270696 0.017608 0.431471 0.094 Uiso 1 1 calc GR .
H12U H -0.260706 0.071540 0.476040 0.094 Uiso 1 1 calc GR .
C129 C 0.0169(3) 0.2002(2) 0.55413(16) 0.0413(10) Uani 1 1 d . .
C130 C -0.0941(4) 0.2066(3) 0.56966(18) 0.0575(15) Uani 1 1 d . .
H13A H -0.097042 0.193122 0.604598 0.086 Uiso 1 1 calc GR .
H13B H -0.140048 0.178655 0.547414 0.086 Uiso 1 1 calc GR .
H13C H -0.114816 0.252083 0.566691 0.086 Uiso 1 1 calc GR .
C131 C 0.0901(4) 0.2475(3) 0.58716(19) 0.0545(13) Uani 1 1 d . .
H13D H 0.159038 0.244088 0.576403 0.082 Uiso 1 1 calc GR .
H13E H 0.090171 0.235628 0.622621 0.082 Uiso 1 1 calc GR .
H13F H 0.067173 0.292340 0.583201 0.082 Uiso 1 1 calc GR .
C132 C 0.0526(4) 0.1287(3) 0.5589(2) 0.0570(14) Uani 1 1 d . .
H13G H 0.053655 0.115917 0.594187 0.086 Uiso 1 1 calc GR .
H13H H 0.120931 0.125332 0.547477 0.086 Uiso 1 1 calc GR .
H13I H 0.005594 0.099750 0.538059 0.086 Uiso 1 1 calc GR .
C141 C 0.4380(3) 0.1561(2) 0.28417(16) 0.0320(8) Uani 1 1 d . .
C142 C 0.5170(4) 0.2108(2) 0.2753(2) 0.0457(11) Uani 1 1 d . .
H14A H 0.543498 0.203726 0.242379 0.068 Uiso 1 1 calc GR .
H14B H 0.572963 0.210006 0.301816 0.068 Uiso 1 1 calc GR .
H14C H 0.484325 0.253280 0.276161 0.068 Uiso 1 1 calc GR .
C143 C 0.3431(4) 0.1601(3) 0.24515(18) 0.0471(11) Uani 1 1 d . .
H14D H 0.291857 0.127536 0.252926 0.071 Uiso 1 1 calc GR .
H14E H 0.363548 0.151613 0.211108 0.071 Uiso 1 1 calc GR .
H14F H 0.314605 0.203789 0.246989 0.071 Uiso 1 1 calc GR .
C144 C 0.4869(3) 0.0882(2) 0.28020(17) 0.0361(9) Uani 1 1 d . .
H14G H 0.543562 0.085189 0.306160 0.054 Uiso 1 1 calc GR .
H14H H 0.512018 0.082387 0.246815 0.054 Uiso 1 1 calc GR .
H14I H 0.435980 0.054017 0.285127 0.054 Uiso 1 1 calc GR .
C145 C 0.2221(3) 0.0116(2) 0.3581(2) 0.0410(10) Uani 1 1 d . .
C146 C 0.1357(3) 0.0165(2) 0.3149(2) 0.0467(11) Uani 1 1 d . .
H14J H 0.104331 0.059271 0.316801 0.070 Uiso 1 1 calc GR .
H14K H 0.084345 -0.017843 0.318396 0.070 Uiso 1 1 calc GR .
H14L H 0.164231 0.011088 0.282247 0.070 Uiso 1 1 calc GR .
C147 C 0.2754(4) -0.0547(2) 0.3546(3) 0.0690(19) Uani 1 1 d . .
H14M H 0.303796 -0.059064 0.321836 0.104 Uiso 1 1 calc GR .
H14N H 0.226022 -0.090250 0.358070 0.104 Uiso 1 1 calc GR .
H14O H 0.330247 -0.056836 0.381592 0.104 Uiso 1 1 calc GR .
C148 C 0.1802(4) 0.0219(3) 0.4103(2) 0.0551(14) Uani 1 1 d . .
H14P H 0.128312 -0.011779 0.414950 0.083 Uiso 1 1 calc GR .
H14Q H 0.150073 0.065041 0.412163 0.083 Uiso 1 1 calc GR .
H14R H 0.235734 0.018767 0.436875 0.083 Uiso 1 1 calc GR .
C149 C 0.4304(3) 0.1402(2) 0.45794(17) 0.0378(9) Uani 1 1 d . .
C150 C 0.4767(3) 0.0747(2) 0.4418(2) 0.0465(11) Uani 1 1 d . .
H15A H 0.426015 0.039420 0.443200 0.070 Uiso 1 1 calc GR .
H15B H 0.536399 0.065625 0.464635 0.070 Uiso 1 1 calc GR .
H15C H 0.496713 0.077861 0.407272 0.070 Uiso 1 1 calc GR .
C151 C 0.3967(4) 0.1350(3) 0.51264(19) 0.0574(14) Uani 1 1 d . .
H15D H 0.371527 0.177215 0.523553 0.086 Uiso 1 1 calc GR .
H15E H 0.454867 0.122888 0.535519 0.086 Uiso 1 1 calc GR .
H15F H 0.342643 0.101715 0.513127 0.086 Uiso 1 1 calc GR .
C152 C 0.5088(3) 0.1978(2) 0.45526(19) 0.0428(10) Uani 1 1 d . .
H15G H 0.528154 0.201212 0.420657 0.064 Uiso 1 1 calc GR .
H15H H 0.569255 0.189671 0.477929 0.064 Uiso 1 1 calc GR .
H15I H 0.478150 0.238589 0.465507 0.064 Uiso 1 1 calc GR .

loop_
_atom_site_aniso_label
_atom_site_aniso_U_11
_atom_site_aniso_U_22
_atom_site_aniso_U_33
_atom_site_aniso_U_23
_atom_site_aniso_U_13
_atom_site_aniso_U_12
Tb1 0.01673(9) 0.01503(10) 0.01787(10) -0.00087(7) 0.00233(7) -0.00129(6)
K1 0.0219(3) 0.0266(4) 0.0271(4) 0.0069(3) -0.0004(2) -0.0042(3)
Si1 0.0256(4) 0.0220(4) 0.0249(5) 0.0010(4) -0.0033(3) 0.0012(3)
Si2 0.0185(3) 0.0137(4) 0.0197(4) 0.0017(3) 0.0014(3) -0.0015(3)
Si3 0.0203(4) 0.0176(4) 0.0211(4) 0.0012(3) 0.0066(3) -0.0026(3)
Si4 0.0188(4) 0.0194(4) 0.0338(5) 0.0030(4) 0.0040(3) 0.0031(3)
O1 0.0323(12) 0.0342(15) 0.0320(13) -0.0017(11) -0.0033(9) 0.0004(10)
O2 0.0341(12) 0.0311(14) 0.0257(13) -0.0003(11) -0.0047(10) 0.0023(10)
O3 0.0272(12) 0.0423(16) 0.0277(14) -0.0014(11) -0.0012(10) -0.0032(11)
O4 0.0312(12) 0.0281(14) 0.0332(14) -0.0037(11) -0.0022(10) 0.0014(10)
O21 0.0284(11) 0.0154(11) 0.0322(14) -0.0019(10) -0.0013(9) -0.0051(9)
O22 0.0212(10) 0.0212(12) 0.0224(12) 0.0045(9) 0.0028(8) 0.0030(8)
O23 0.0221(10) 0.0177(11) 0.0246(12) 0.0016(9) 0.0051(9) -0.0011(8)
O24 0.0264(10) 0.0194(11) 0.0223(12) 0.0017(9) 0.0014(9) 0.0007(9)
O41 0.0227(11) 0.0352(14) 0.0304(14) 0.0003(11) 0.0103(10) -0.0057(10)
O42 0.0246(10) 0.0181(12) 0.0329(14) 0.0049(10) 0.0065(9) -0.0006(9)
O43 0.0227(10) 0.0171(11) 0.0321(13) -0.0017(10) 0.0033(9) -0.0041(8)
O44 0.0281(11) 0.0211(12) 0.0252(13) 0.0033(9) 0.0066(9) -0.0041(9)
O61 0.0205(10) 0.0246(12) 0.0358(14) 0.0019(10) 0.0021(9) 0.0149(9)
O62 0.0234(11) 0.0221(13) 0.0485(17) 0.0010(11) 0.0078(11) 0.0010(9)
O63 0.0260(11) 0.0228(12) 0.0380(15) -0.0014(11) 0.0098(10) -0.0013(9)
O64 0.0212(10) 0.0321(14) 0.0364(15) 0.0066(11) 0.0005(10) 0.0024(9)
C1 0.0262(15) 0.0292(19) 0.0259(18) 0.0052(14) -0.0003(13) 0.0039(13)
C2 0.051(2) 0.040(3) 0.066(4) 0.002(2) -0.002(2) 0.010(2)
C3 0.036(2) 0.061(3) 0.050(3) 0.014(2) 0.0072(19) 0.000(2)
C4 0.040(2) 0.063(3) 0.033(2) 0.014(2) -0.0055(17) 0.007(2)
C5 0.0289(17) 0.036(2) 0.032(2) 0.0022(16) 0.0035(14) 0.0001(15)
C6 0.049(3) 0.097(5) 0.035(3) 0.007(3) 0.007(2) -0.013(3)
C7 0.043(2) 0.061(3) 0.065(4) 0.012(3) 0.018(2) 0.017(2)
C8 0.047(2) 0.042(3) 0.055(3) 0.000(2) 0.007(2) -0.013(2)
C9 0.0392(19) 0.0272(19) 0.031(2) -0.0060(15) 0.0018(15) -0.0082(15)
C10 0.053(3) 0.030(2) 0.063(3) -0.007(2) 0.000(2) 0.0058(19)
C11 0.066(3) 0.054(3) 0.037(3) -0.012(2) 0.005(2) -0.015(2)
C12 0.055(3) 0.046(3) 0.054(3) -0.011(2) 0.011(2) -0.021(2)
C21 0.0228(14) 0.0209(16) 0.0269(17) 0.0082(13) 0.0029(12) 0.0020(12)
C22 0.043(2) 0.035(2) 0.031(2) 0.0051(16) -0.0047(16) 0.0063(16)
C23 0.0273(16) 0.039(2) 0.042(2) 0.0136(18) 0.0072(15) 0.0080(15)
C24 0.0360(18) 0.0243(19) 0.046(2) 0.0112(16) 0.0050(16) -0.0047(15)
C25 0.0210(14) 0.0283(18) 0.0263(18) -0.0025(14) 0.0045(12) 0.0032(13)
C26 0.0393(19) 0.038(2) 0.029(2) -0.0086(16) 0.0096(16) -0.0019(16)
C27 0.0372(19) 0.046(2) 0.033(2) 0.0010(18) 0.0048(16) 0.0197(17)
C28 0.0309(18) 0.046(2) 0.044(2) -0.0057(19) 0.0156(17) -0.0094(17)
C29 0.0268(15) 0.0266(17) 0.0191(16) 0.0005(13) 0.0001(12) 0.0022(13)
C30 0.0340(17) 0.038(2) 0.0226(18) -0.0003(15) -0.0064(14) 0.0082(15)
C31 0.0313(17) 0.0319(19) 0.0283(19) -0.0050(15) -0.0005(14) -0.0041(14)
C32 0.0343(17) 0.038(2) 0.0288(19) -0.0013(16) 0.0073(15) 0.0070(15)
C41 0.0349(17) 0.0163(16) 0.035(2) 0.0041(14) 0.0005(15) 0.0022(13)
C42 0.049(2) 0.0165(17) 0.045(2) 0.0057(16) -0.0050(18) -0.0028(15)
C43 0.042(2) 0.033(2) 0.092(4) 0.012(2) 0.024(3) 0.0131(18)
C44 0.075(3) 0.039(3) 0.039(3) 0.008(2) -0.004(2) 0.002(2)
C45 0.0213(14) 0.0203(17) 0.042(2) -0.0025(15) 0.0001(14) -0.0020(12)
C46 0.0364(19) 0.0224(19) 0.065(3) -0.0078(19) -0.0063(18) -0.0015(15)
C47 0.050(2) 0.046(3) 0.036(2) -0.0049(19) -0.0042(18) -0.011(2)
C48 0.0246(17) 0.038(2) 0.069(3) -0.001(2) 0.0022(18) -0.0030(16)
C49 0.0384(18) 0.0266(18) 0.0262(19) 0.0055(14) 0.0038(14) -0.0030(14)
C50 0.053(2) 0.032(2) 0.039(2) 0.0132(18) -0.0016(18) -0.0007(18)
C51 0.067(3) 0.045(3) 0.032(2) 0.0025(19) 0.000(2) -0.018(2)
C52 0.052(2) 0.053(3) 0.029(2) 0.0094(19) 0.0173(18) 0.003(2)
C61 0.0305(18) 0.0238(19) 0.062(3) 0.0002(18) 0.0052(18) -0.0065(15)
C62 0.048(2) 0.040(3) 0.066(3) -0.008(2) -0.006(2) -0.007(2)
C63 0.049(2) 0.025(2) 0.098(5) 0.009(2) 0.007(3) -0.0044(19)
C64 0.035(2) 0.053(3) 0.063(3) 0.008(2) 0.010(2) -0.018(2)
C65 0.0360(18) 0.0278(19) 0.043(2) -0.0020(16) 0.0187(17) 0.0026(15)
C66 0.056(3) 0.031(2) 0.079(4) -0.004(2) 0.041(3) -0.004(2)
C67 0.064(3) 0.065(3) 0.036(3) -0.003(2) 0.017(2) 0.019(3)
C68 0.039(2) 0.028(2) 0.066(3) -0.006(2) 0.021(2) 0.0026(16)
C69 0.0249(16) 0.049(3) 0.038(2) 0.0095(19) -0.0039(15) 0.0002(16)
C70 0.0331(19) 0.040(2) 0.071(3) 0.018(2) -0.0134(19) 0.0024(17)
C71 0.038(2) 0.100(5) 0.036(3) 0.021(3) -0.0046(18) 0.001(2)
C72 0.0322(18) 0.042(2) 0.040(2) -0.0003(18) -0.0042(16) 0.0006(16)
Tb2 0.01830(9) 0.01790(10) 0.01741(10) -0.00040(7) 0.00309(7) -0.00127(7)
K2 0.0243(3) 0.0342(4) 0.0231(3) 0.0044(3) 0.0004(3) -0.0013(3)
Si5 0.0216(4) 0.0202(4) 0.0224(4) 0.0010(3) -0.0007(3) -0.0004(3)
Si6 0.0204(4) 0.0203(4) 0.0179(4) 0.0003(3) 0.0019(3) -0.0031(3)
Si7 0.0232(4) 0.0230(4) 0.0212(4) 0.0022(3) 0.0057(3) -0.0043(3)
Si8 0.0226(4) 0.0247(5) 0.0291(5) 0.0041(4) 0.0060(3) 0.0040(3)
O81 0.0251(10) 0.0327(13) 0.0164(10) 0.0029(9) -0.0059(8) -0.0026(9)
O82 0.0247(11) 0.0278(13) 0.0247(12) 0.0035(10) 0.0014(9) 0.0007(9)
O83 0.0267(11) 0.0226(12) 0.0305(13) -0.0021(10) 0.0010(9) -0.0006(9)
O84 0.0305(11) 0.0253(13) 0.0229(12) 0.0006(10) 0.0006(9) -0.0032(9)
O101 0.0303(11) 0.0213(12) 0.0263(13) -0.0030(10) 0.0019(9) -0.0099(9)
O102 0.0259(11) 0.0263(13) 0.0213(12) 0.0014(10) 0.0042(9) 0.0020(9)
O103 0.0233(10) 0.0205(12) 0.0259(12) 0.0002(9) 0.0051(9) -0.0013(9)
O104 0.0291(11) 0.0273(13) 0.0212(12) 0.0012(10) 0.0008(9) 0.0002(10)
O121 0.0262(11) 0.0365(14) 0.0177(12) 0.0015(10) 0.0077(9) -0.0027(10)
O122 0.0258(11) 0.0272(13) 0.0300(13) 0.0008(10) 0.0091(10) -0.0034(9)
O123 0.0321(12) 0.0256(13) 0.0307(14) 0.0022(11) -0.0012(10) -0.0065(10)
O124 0.0289(11) 0.0318(14) 0.0237(13) 0.0047(10) 0.0016(9) -0.0078(10)
O141 0.0262(11) 0.0300(14) 0.0346(15) 0.0031(11) 0.0024(10) 0.0080(10)
O142 0.0277(11) 0.0265(13) 0.0321(14) -0.0004(11) 0.0085(10) -0.0009(10)
O143 0.0259(11) 0.0262(13) 0.0445(16) 0.0058(11) 0.0079(11) 0.0037(10)
O144 0.0283(12) 0.0412(16) 0.0292(14) 0.0066(12) 0.0029(10) 0.0029(11)
C81 0.0242(15) 0.0296(18) 0.0248(18) 0.0032(14) 0.0001(13) -0.0007(13)
C82 0.0299(16) 0.045(2) 0.0282(19) 0.0056(17) 0.0045(14) -0.0014(15)
C83 0.0308(17) 0.036(2) 0.050(3) 0.0022(18) 0.0087(17) 0.0038(15)
C84 0.0263(16) 0.044(2) 0.031(2) 0.0048(17) -0.0037(14) -0.0097(15)
C85 0.0242(14) 0.0215(16) 0.0234(17) -0.0012(13) 0.0018(12) 0.0024(12)
C86 0.0355(18) 0.0302(19) 0.032(2) -0.0028(15) -0.0049(15) -0.0003(15)
C87 0.0309(17) 0.038(2) 0.042(2) -0.0018(18) 0.0096(16) 0.0035(15)
C88 0.0324(17) 0.035(2) 0.033(2) 0.0079(16) 0.0011(15) 0.0019(15)
C89 0.0336(17) 0.0257(18) 0.0289(19) 0.0020(15) 0.0010(14) -0.0072(14)
C90 0.073(3) 0.031(2) 0.044(3) 0.0024(19) -0.016(2) -0.012(2)
C91 0.065(3) 0.028(2) 0.044(3) 0.0093(19) -0.015(2) -0.0019(19)
C92 0.059(3) 0.043(3) 0.090(5) 0.006(3) 0.043(3) -0.008(2)
C101 0.0264(15) 0.0266(18) 0.0281(18) 0.0058(14) 0.0039(13) -0.0001(13)
C102 0.0317(19) 0.059(3) 0.051(3) 0.025(2) 0.0133(18) 0.0140(19)
C103 0.059(3) 0.032(2) 0.055(3) 0.005(2) 0.005(2) -0.011(2)
C104 0.046(2) 0.051(3) 0.026(2) 0.0063(18) -0.0025(16) 0.0081(19)
C105 0.0256(15) 0.0249(17) 0.0241(17) 0.0007(13) 0.0060(13) 0.0010(13)
C106 0.0309(18) 0.041(2) 0.057(3) 0.001(2) 0.0168(18) -0.0049(17)
C107 0.041(2) 0.046(2) 0.0244(19) 0.0008(17) 0.0080(15) 0.0080(17)
C108 0.0329(17) 0.034(2) 0.035(2) 0.0040(16) 0.0073(15) 0.0080(15)
C109 0.0298(16) 0.048(2) 0.0206(18) -0.0055(16) -0.0009(13) 0.0047(16)
C110 0.053(2) 0.067(3) 0.026(2) -0.005(2) -0.0087(18) 0.017(2)
C111 0.041(2) 0.053(3) 0.027(2) -0.0035(18) 0.0073(16) 0.0068(18)
C112 0.0335(18) 0.049(3) 0.032(2) -0.0127(18) -0.0021(15) -0.0050(17)
C121 0.0368(18) 0.0280(19) 0.040(2) 0.0013(16) 0.0092(16) 0.0021(15)
C122 0.064(3) 0.048(3) 0.044(3) 0.015(2) 0.003(2) 0.020(2)
C123 0.043(2) 0.040(2) 0.064(3) -0.011(2) 0.017(2) 0.0051(18)
C124 0.048(2) 0.028(2) 0.066(3) -0.001(2) 0.014(2) -0.0068(18)
C125 0.0244(15) 0.0292(19) 0.040(2) -0.0013(16) -0.0012(14) -0.0061(14)
C126 0.057(3) 0.069(4) 0.061(4) -0.024(3) 0.002(3) 0.001(3)
C127 0.051(3) 0.051(3) 0.058(3) -0.005(2) -0.022(2) -0.005(2)
C128 0.058(3) 0.072(4) 0.058(3) 0.003(3) 0.009(3) -0.031(3)
C129 0.048(2) 0.049(3) 0.026(2) 0.0116(18) -0.0036(16) -0.0184(19)
C130 0.060(3) 0.087(4) 0.026(2) 0.007(2) 0.014(2) -0.018(3)
C131 0.073(3) 0.058(3) 0.029(2) 0.005(2) -0.010(2) -0.024(3)
C132 0.069(3) 0.051(3) 0.047(3) 0.023(2) -0.020(2) -0.019(2)
C141 0.0349(18) 0.0290(19) 0.034(2) 0.0014(15) 0.0127(15) 0.0039(15)
C142 0.056(3) 0.032(2) 0.053(3) 0.0042(19) 0.032(2) -0.0002(19)
C143 0.050(2) 0.063(3) 0.030(2) 0.007(2) 0.0083(18) 0.019(2)
C144 0.0338(18) 0.033(2) 0.043(2) -0.0022(17) 0.0086(16) 0.0060(15)
C145 0.0310(18) 0.031(2) 0.062(3) 0.0063(19) 0.0062(18) -0.0030(16)
C146 0.037(2) 0.046(3) 0.056(3) -0.008(2) 0.0025(19) -0.0073(18)
C147 0.047(3) 0.030(2) 0.130(6) 0.017(3) 0.007(3) -0.003(2)
C148 0.044(2) 0.073(4) 0.049(3) 0.022(3) 0.006(2) -0.023(2)
C149 0.0319(18) 0.050(3) 0.032(2) 0.0094(18) -0.0033(15) 0.0028(17)
C150 0.039(2) 0.048(3) 0.051(3) 0.014(2) -0.0113(18) 0.0058(18)
C151 0.052(3) 0.092(4) 0.029(2) 0.016(3) -0.0004(19) 0.005(3)
C152 0.0355(19) 0.049(3) 0.043(3) 0.000(2) -0.0022(17) 0.0021(18)

loop_
_atom_type_symbol
_atom_type_description
_atom_type_scat_dispersion_real
_atom_type_scat_dispersion_imag
_atom_type_scat_source
C C 0.0181 0.0091 'International Tables Vol C Tables 4.2.6.8 and 6.1.1.4'
H H 0.0000 0.0000 'International Tables Vol C Tables 4.2.6.8 and 6.1.1.4'
K K 0.3868 1.0657 'International Tables Vol C Tables 4.2.6.8 and 6.1.1.4'
O O 0.0492 0.0322 'International Tables Vol C Tables 4.2.6.8 and 6.1.1.4'
Si Si 0.2541 0.3302 'International Tables Vol C Tables 4.2.6.8 and 6.1.1.4'
Tb Tb -9.1472 9.1891 'International Tables Vol C Tables 4.2.6.8 and 6.1.1.4'

loop_
_exptl_crystal_face_index_h
_exptl_crystal_face_index_k
_exptl_crystal_face_index_l
_exptl_crystal_face_perp_dist
-2 -2 1 0.0640
2 2 -1 0.0910
1 -1 0 0.0872
-1 1 0 0.0420
-1 -1 0 0.0568
1 -1 -2 0.0592
0 -1 0 0.1056
0 0 1 0.0490
1 1 2 0.0488
-1 2 2 0.0501
1 2 -1 0.0946
0 1 0 0.0719
-2 0 -1 0.0402
0 1 -2 0.0890
2 0 1 0.0611
-1 -2 -2 0.0692
-2 1 1 0.0434
0 -1 1 0.1027
0 -1 -2 0.0648

loop_
_geom_angle_atom_site_label_1
_geom_angle_atom_site_label_2
_geom_angle_atom_site_label_3
_geom_angle
O1 Tb1 K1 168.81(7)
O1 Tb1 O21 121.32(11)
O1 Tb1 O41 118.96(10)
O1 Tb1 O61 119.57(11)
O21 Tb1 K1 59.94(7)
O21 Tb1 O41 96.23(10)
O41 Tb1 K1 51.10(7)
O61 Tb1 K1 69.80(8)
O61 Tb1 O21 97.60(10)
O61 Tb1 O41 97.91(10)
Tb1 K1 Si2 63.322(19)
Tb1 K1 Si4 60.73(2)
Tb1 K1 C69 106.03(8)
Si2 K1 Si4 96.53(3)
Si3 K1 Tb1 64.601(19)
Si3 K1 Si2 105.12(3)
Si3 K1 Si4 100.98(3)
Si3 K1 C69 124.17(7)
O21 K1 Tb1 37.13(4)
O21 K1 Si2 26.32(5)
O21 K1 Si3 89.51(5)
O21 K1 Si4 78.79(5)
O21 K1 O61 58.92(6)
O21 K1 C69 115.72(9)
O24 K1 Tb1 89.58(6)
O24 K1 Si2 26.27(5)
O24 K1 Si3 121.00(6)
O24 K1 Si4 110.97(6)
O24 K1 O21 52.50(7)
O24 K1 O41 110.84(8)
O24 K1 O44 123.10(8)
O24 K1 O61 103.76(7)
O24 K1 O64 117.01(7)
O24 K1 C69 113.43(9)
O41 K1 Tb1 37.73(5)
O41 K1 Si2 87.80(6)
O41 K1 Si3 26.89(5)
O41 K1 Si4 82.79(6)
O41 K1 O21 66.51(7)
O41 K1 O44 55.37(7)
O41 K1 O61 61.96(6)
O41 K1 C69 120.52(10)
O44 K1 Tb1 93.04(6)
O44 K1 Si2 120.05(6)
O44 K1 Si3 28.49(6)
O44 K1 Si4 119.50(6)
O44 K1 O21 113.27(7)
O44 K1 O61 110.62(7)
O44 K1 C69 120.13(9)
O61 K1 Tb1 35.61(4)
O61 K1 Si2 81.93(5)
O61 K1 Si3 85.19(4)
O61 K1 Si4 25.12(4)
O61 K1 C69 70.43(9)
O64 K1 Tb1 84.08(6)
O64 K1 Si2 111.81(6)
O64 K1 Si3 112.00(6)
O64 K1 Si4 23.49(6)
O64 K1 O21 99.61(8)
O64 K1 O41 100.99(8)
O64 K1 O44 119.80(8)
O64 K1 O61 48.51(7)
O64 K1 C69 22.14(9)
C69 K1 Si2 119.25(7)
C69 K1 Si4 45.30(8)
O1 Si1 O2 106.10(15)
O1 Si1 O3 112.10(15)
O1 Si1 O4 114.54(15)
O2 Si1 O3 112.20(15)
O2 Si1 O4 106.41(14)
O4 Si1 O3 105.47(14)
O21 Si2 K1 58.82(10)
O21 Si2 O22 114.70(13)
O21 Si2 O23 113.97(13)
O21 Si2 O24 104.94(13)
O22 Si2 K1 119.00(9)
O22 Si2 O23 106.31(12)
O22 Si2 O24 105.40(13)
O23 Si2 K1 132.84(9)
O23 Si2 O24 111.26(12)
O24 Si2 K1 46.36(9)
O41 Si3 K1 51.11(10)
O41 Si3 O42 113.44(14)
O41 Si3 O43 115.10(14)
O41 Si3 O44 103.95(13)
O42 Si3 K1 130.22(9)
O42 Si3 O44 111.94(14)
O43 Si3 K1 123.37(9)
O43 Si3 O42 106.19(12)
O43 Si3 O44 106.11(14)
O44 Si3 K1 52.87(8)
O61 Si4 K1 65.40(10)
O61 Si4 O62 113.26(15)
O61 Si4 O63 115.42(15)
O61 Si4 O64 105.86(14)
O62 Si4 K1 132.65(10)
O62 Si4 O63 105.47(13)
O62 Si4 O64 111.94(15)
O63 Si4 K1 117.69(10)
O63 Si4 O64 104.69(14)
O64 Si4 K1 40.73(9)
Si1 O1 Tb1 164.41(18)
C1 O2 Si1 132.2(2)
C5 O3 Si1 130.2(3)
C9 O4 Si1 129.0(2)
Tb1 O21 K1 82.93(8)
Si2 O21 Tb1 172.61(16)
Si2 O21 K1 94.86(12)
C21 O22 Si2 130.8(2)
C25 O23 Si2 130.7(2)
Si2 O24 K1 107.37(11)
C29 O24 K1 120.99(19)
C29 O24 Si2 129.9(2)
Tb1 O41 K1 91.17(7)
Si3 O41 Tb1 166.60(17)
Si3 O41 K1 102.01(13)
C41 O42 Si3 130.7(2)
C45 O43 Si3 130.0(2)
Si3 O44 K1 98.64(10)
C49 O44 K1 130.0(2)
C49 O44 Si3 130.2(2)
Tb1 O61 K1 74.59(7)
Si4 O61 Tb1 164.06(17)
Si4 O61 K1 89.48(12)
C61 O62 Si4 131.2(2)
C65 O63 Si4 130.7(2)
Si4 O64 K1 115.77(13)
C69 O64 K1 112.8(2)
C69 O64 Si4 129.7(3)
O2 C1 C2 105.4(3)
O2 C1 C3 108.8(3)
O2 C1 C4 111.4(3)
C2 C1 C3 110.1(4)
C2 C1 C4 110.1(4)
C4 C1 C3 110.8(4)
C1 C2 H2A 109.5
C1 C2 H2B 109.5
C1 C2 H2C 109.5
H2A C2 H2B 109.5
H2A C2 H2C 109.5
H2B C2 H2C 109.5
C1 C3 H3A 109.5
C1 C3 H3B 109.5
C1 C3 H3C 109.5
H3A C3 H3B 109.5
H3A C3 H3C 109.5
H3B C3 H3C 109.5
C1 C4 H4A 109.5
C1 C4 H4B 109.5
C1 C4 H4C 109.5
H4A C4 H4B 109.5
H4A C4 H4C 109.5
H4B C4 H4C 109.5
O3 C5 C6 105.7(3)
O3 C5 C7 109.1(3)
O3 C5 C8 109.8(3)
C6 C5 C8 110.7(4)
C7 C5 C6 111.3(4)
C7 C5 C8 110.0(4)
C5 C6 H6A 109.5
C5 C6 H6B 109.5
C5 C6 H6C 109.5
H6A C6 H6B 109.5
H6A C6 H6C 109.5
H6B C6 H6C 109.5
C5 C7 H7A 109.5
C5 C7 H7B 109.5
C5 C7 H7C 109.5
H7A C7 H7B 109.5
H7A C7 H7C 109.5
H7B C7 H7C 109.5
C5 C8 H8A 109.5
C5 C8 H8B 109.5
C5 C8 H8C 109.5
H8A C8 H8B 109.5
H8A C8 H8C 109.5
H8B C8 H8C 109.5
O4 C9 C10 111.3(3)
O4 C9 C11 108.6(4)
O4 C9 C12 104.7(3)
C10 C9 C12 109.6(4)
C11 C9 C10 111.7(4)
C11 C9 C12 110.6(4)
C9 C10 H10A 109.5
C9 C10 H10B 109.5
C9 C10 H10C 109.5
H10A C10 H10B 109.5
H10A C10 H10C 109.5
H10B C10 H10C 109.5
C9 C11 H11A 109.5
C9 C11 H11B 109.5
C9 C11 H11C 109.5
H11A C11 H11B 109.5
H11A C11 H11C 109.5
H11B C11 H11C 109.5
C9 C12 H12A 109.5
C9 C12 H12B 109.5
C9 C12 H12C 109.5
H12A C12 H12B 109.5
H12A C12 H12C 109.5
H12B C12 H12C 109.5
O22 C21 C22 111.1(3)
O22 C21 C23 106.0(3)
O22 C21 C24 107.8(3)
C23 C21 C22 110.8(3)
C23 C21 C24 110.2(3)
C24 C21 C22 110.7(3)
C21 C22 H22A 109.5
C21 C22 H22B 109.5
C21 C22 H22C 109.5
H22A C22 H22B 109.5
H22A C22 H22C 109.5
H22B C22 H22C 109.5
C21 C23 H23A 109.5
C21 C23 H23B 109.5
C21 C23 H23C 109.5
H23A C23 H23B 109.5
H23A C23 H23C 109.5
H23B C23 H23C 109.5
C21 C24 H24A 109.5
C21 C24 H24B 109.5
C21 C24 H24C 109.5
H24A C24 H24B 109.5
H24A C24 H24C 109.5
H24B C24 H24C 109.5
O23 C25 C26 108.7(3)
O23 C25 C27 111.0(3)
O23 C25 C28 105.3(3)
C26 C25 C27 110.4(3)
C28 C25 C26 110.6(3)
C28 C25 C27 110.8(3)
C25 C26 H26A 109.5
C25 C26 H26B 109.5
C25 C26 H26C 109.5
H26A C26 H26B 109.5
H26A C26 H26C 109.5
H26B C26 H26C 109.5
C25 C27 H27A 109.5
C25 C27 H27B 109.5
C25 C27 H27C 109.5
H27A C27 H27B 109.5
H27A C27 H27C 109.5
H27B C27 H27C 109.5
C25 C28 H28A 109.5
C25 C28 H28B 109.5
C25 C28 H28C 109.5
H28A C28 H28B 109.5
H28A C28 H28C 109.5
H28B C28 H28C 109.5
O24 C29 C30 106.0(3)
O24 C29 C31 111.4(3)
O24 C29 C32 107.9(3)
C30 C29 C31 109.5(3)
C30 C29 C32 111.3(3)
C32 C29 C31 110.7(3)
C29 C30 H30A 109.5
C29 C30 H30B 109.5
C29 C30 H30C 109.5
H30A C30 H30B 109.5
H30A C30 H30C 109.5
H30B C30 H30C 109.5
C29 C31 H31A 109.5
C29 C31 H31B 109.5
C29 C31 H31C 109.5
H31A C31 H31B 109.5
H31A C31 H31C 109.5
H31B C31 H31C 109.5
C29 C32 H32A 109.5
C29 C32 H32B 109.5
C29 C32 H32C 109.5
H32A C32 H32B 109.5
H32A C32 H32C 109.5
H32B C32 H32C 109.5
O42 C41 C42 110.9(3)
O42 C41 C43 105.1(3)
O42 C41 C44 109.5(3)
C42 C41 C43 110.5(4)
C44 C41 C42 110.9(4)
C44 C41 C43 109.8(4)
C41 C42 H42A 109.5
C41 C42 H42B 109.5
C41 C42 H42C 109.5
H42A C42 H42B 109.5
H42A C42 H42C 109.5
H42B C42 H42C 109.5
C41 C43 H43A 109.5
C41 C43 H43B 109.5
C41 C43 H43C 109.5
H43A C43 H43B 109.5
H43A C43 H43C 109.5
H43B C43 H43C 109.5
C41 C44 H44A 109.5
C41 C44 H44B 109.5
C41 C44 H44C 109.5
H44A C44 H44B 109.5
H44A C44 H44C 109.5
H44B C44 H44C 109.5
O43 C45 C46 105.8(3)
O43 C45 C47 110.9(3)
O43 C45 C48 107.8(3)
C46 C45 C47 110.6(4)
C46 C45 C48 110.5(3)
C48 C45 C47 111.0(4)
C45 C46 H46A 109.5
C45 C46 H46B 109.5
C45 C46 H46C 109.5
H46A C46 H46B 109.5
H46A C46 H46C 109.5
H46B C46 H46C 109.5
C45 C47 H47A 109.5
C45 C47 H47B 109.5
C45 C47 H47C 109.5
H47A C47 H47B 109.5
H47A C47 H47C 109.5
H47B C47 H47C 109.5
C45 C48 H48A 109.5
C45 C48 H48B 109.5
C45 C48 H48C 109.5
H48A C48 H48B 109.5
H48A C48 H48C 109.5
H48B C48 H48C 109.5
O44 C49 C50 108.8(3)
O44 C49 C51 105.6(3)
O44 C49 C52 111.5(3)
C50 C49 C51 110.6(4)
C50 C49 C52 110.3(3)
C51 C49 C52 109.9(4)
C49 C50 H50A 109.5
C49 C50 H50B 109.5
C49 C50 H50C 109.5
H50A C50 H50B 109.5
H50A C50 H50C 109.5
H50B C50 H50C 109.5
C49 C51 H51A 109.5
C49 C51 H51B 109.5
C49 C51 H51C 109.5
H51A C51 H51B 109.5
H51A C51 H51C 109.5
H51B C51 H51C 109.5
C49 C52 H52A 109.5
C49 C52 H52B 109.5
C49 C52 H52C 109.5
H52A C52 H52B 109.5
H52A C52 H52C 109.5
H52B C52 H52C 109.5
O62 C61 C62 109.7(4)
O62 C61 C63 105.7(3)
O62 C61 C64 110.1(4)
C63 C61 C62 110.7(4)
C63 C61 C64 110.1(4)
C64 C61 C62 110.4(4)
C61 C62 H62A 109.5
C61 C62 H62B 109.5
C61 C62 H62C 109.5
H62A C62 H62B 109.5
H62A C62 H62C 109.5
H62B C62 H62C 109.5
C61 C63 H63A 109.5
C61 C63 H63B 109.5
C61 C63 H63C 109.5
H63A C63 H63B 109.5
H63A C63 H63C 109.5
H63B C63 H63C 109.5
C61 C64 H64A 109.5
C61 C64 H64B 109.5
C61 C64 H64C 109.5
H64A C64 H64B 109.5
H64A C64 H64C 109.5
H64B C64 H64C 109.5
O63 C65 C66 104.6(3)
O63 C65 C67 110.1(3)
O63 C65 C68 109.1(3)
C66 C65 C68 110.1(3)
C67 C65 C66 111.7(4)
C67 C65 C68 111.1(4)
C65 C66 H66A 109.5
C65 C66 H66B 109.5
C65 C66 H66C 109.5
H66A C66 H66B 109.5
H66A C66 H66C 109.5
H66B C66 H66C 109.5
C65 C67 H67A 109.5
C65 C67 H67B 109.5
C65 C67 H67C 109.5
H67A C67 H67B 109.5
H67A C67 H67C 109.5
H67B C67 H67C 109.5
C65 C68 H68A 109.5
C65 C68 H68B 109.5
C65 C68 H68C 109.5
H68A C68 H68B 109.5
H68A C68 H68C 109.5
H68B C68 H68C 109.5
O64 C69 K1 45.09(18)
O64 C69 C70 111.0(4)
O64 C69 C71 105.9(3)
O64 C69 C72 108.3(3)
C70 C69 K1 148.8(3)
C70 C69 C71 109.1(4)
C71 C69 K1 69.6(3)
C72 C69 K1 97.3(3)
C72 C69 C70 111.3(3)
C72 C69 C71 111.1(4)
C69 C70 H70A 109.5
C69 C70 H70B 109.5
C69 C70 H70C 109.5
H70A C70 H70B 109.5
H70A C70 H70C 109.5
H70B C70 H70C 109.5
C69 C71 H71A 109.5
C69 C71 H71B 109.5
C69 C71 H71C 109.5
H71A C71 H71B 109.5
H71A C71 H71C 109.5
H71B C71 H71C 109.5
C69 C72 H72A 109.5
C69 C72 H72B 109.5
C69 C72 H72C 109.5
H72A C72 H72B 109.5
H72A C72 H72C 109.5
H72B C72 H72C 109.5
O81 Tb2 K2 171.42(6)
O81 Tb2 O101 122.17(10)
O81 Tb2 O121 115.39(9)
O81 Tb2 O141 122.90(11)
O101 Tb2 K2 61.23(7)
O121 Tb2 K2 56.11(7)
O121 Tb2 O101 97.77(9)
O141 Tb2 K2 62.23(8)
O141 Tb2 O101 96.46(10)
O141 Tb2 O121 96.55(10)
Tb2 K2 Si6 64.183(19)
Tb2 K2 Si7 65.36(2)
Tb2 K2 Si8 63.78(2)
Si6 K2 Si8 98.99(3)
Si7 K2 Si6 103.25(3)
Si7 K2 Si8 105.97(3)
O101 K2 Tb2 38.07(4)
O101 K2 Si6 26.35(5)
O101 K2 Si7 89.54(5)
O101 K2 Si8 81.34(5)
O101 K2 O141 62.57(7)
O104 K2 Tb2 90.28(6)
O104 K2 Si6 26.20(6)
O104 K2 Si7 115.09(6)
O104 K2 Si8 115.08(6)
O104 K2 O101 52.55(7)
O104 K2 O121 106.32(8)
O104 K2 O124 114.58(8)
O104 K2 O141 109.57(8)
O121 K2 Tb2 38.39(5)
O121 K2 Si6 85.96(6)
O121 K2 Si7 26.99(5)
O121 K2 Si8 88.66(5)
O121 K2 O101 66.13(7)
O121 K2 O141 64.63(7)
O124 K2 Tb2 92.96(6)
O124 K2 Si6 115.60(6)
O124 K2 Si7 27.75(6)
O124 K2 Si8 124.47(6)
O124 K2 O101 111.42(8)
O124 K2 O121 54.59(7)
O124 K2 O141 111.58(8)
O141 K2 Tb2 37.57(5)
O141 K2 Si6 86.15(5)
O141 K2 Si7 86.68(5)
O141 K2 Si8 26.46(5)
O144 K2 Tb2 89.80(6)
O144 K2 Si6 113.19(6)
O144 K2 Si7 120.29(7)
O144 K2 Si8 26.03(6)
O144 K2 O101 102.82(8)
O144 K2 O104 118.52(8)
O144 K2 O121 110.68(8)
O144 K2 O124 126.80(9)
O144 K2 O141 52.36(8)
O81 Si5 O82 112.96(13)
O81 Si5 O83 113.54(14)
O81 Si5 O84 113.11(14)
O82 Si5 O84 105.72(13)
O83 Si5 O82 105.53(13)
O83 Si5 O84 105.25(13)
O101 Si6 K2 58.90(10)
O101 Si6 O102 114.92(14)
O101 Si6 O103 114.75(13)
O101 Si6 O104 105.30(14)
O102 Si6 K2 122.74(9)
O102 Si6 O103 105.60(13)
O102 Si6 O104 105.22(13)
O103 Si6 K2 129.50(10)
O103 Si6 O104 110.70(13)
O104 Si6 K2 46.40(9)
O121 Si7 K2 55.10(10)
O121 Si7 O122 113.90(14)
O121 Si7 O123 115.85(15)
O121 Si7 O124 105.02(13)
O122 Si7 K2 134.23(10)
O122 Si7 O124 111.26(15)
O123 Si7 K2 119.04(10)
O123 Si7 O122 105.72(13)
O123 Si7 O124 104.79(15)
O124 Si7 K2 50.30(8)
O141 Si8 K2 59.65(11)
O141 Si8 O142 115.21(15)
O141 Si8 O143 114.11(15)
O141 Si8 O144 105.14(15)
O142 Si8 K2 118.67(10)
O142 Si8 O144 105.38(14)
O143 Si8 K2 133.94(10)
O143 Si8 O142 105.26(13)
O143 Si8 O144 111.51(16)
O144 Si8 K2 45.83(10)
Si5 O81 Tb2 173.72(15)
C81 O82 Si5 129.5(2)
C85 O83 Si5 130.9(2)
C89 O84 Si5 130.5(2)
Tb2 O101 K2 80.70(7)
Si6 O101 Tb2 169.49(15)
Si6 O101 K2 94.75(12)
C101 O102 Si6 131.5(2)
C105 O103 Si6 131.8(2)
Si6 O104 K2 107.39(12)
C109 O104 K2 122.3(2)
C109 O104 Si6 129.6(3)
Tb2 O121 K2 85.50(7)
Si7 O121 Tb2 175.89(16)
Si7 O121 K2 97.91(12)
C121 O122 Si7 131.0(2)
C125 O123 Si7 132.9(3)
Si7 O124 K2 101.95(11)
C129 O124 K2 125.4(2)
C129 O124 Si7 129.8(2)
Tb2 O141 K2 80.19(8)
Si8 O141 Tb2 168.63(17)
Si8 O141 K2 93.90(12)
C141 O142 Si8 130.5(2)
C145 O143 Si8 132.2(3)
Si8 O144 K2 108.14(13)
C149 O144 K2 120.0(3)
C149 O144 Si8 130.1(3)
O82 C81 C82 105.6(3)
O82 C81 C83 111.0(3)
O82 C81 C84 109.7(3)
C82 C81 C83 110.3(3)
C84 C81 C82 109.9(3)
C84 C81 C83 110.3(3)
C81 C82 H82A 109.5
C81 C82 H82B 109.5
C81 C82 H82C 109.5
H82A C82 H82B 109.5
H82A C82 H82C 109.5
H82B C82 H82C 109.5
C81 C83 H83A 109.5
C81 C83 H83B 109.5
C81 C83 H83C 109.5
H83A C83 H83B 109.5
H83A C83 H83C 109.5
H83B C83 H83C 109.5
C81 C84 H84A 109.5
C81 C84 H84B 109.5
C81 C84 H84C 109.5
H84A C84 H84B 109.5
H84A C84 H84C 109.5
H84B C84 H84C 109.5
O83 C85 C86 111.6(3)
O83 C85 C87 106.1(3)
O83 C85 C88 108.7(3)
C87 C85 C86 110.3(3)
C88 C85 C86 109.7(3)
C88 C85 C87 110.4(3)
C85 C86 H86A 109.5
C85 C86 H86B 109.5
C85 C86 H86C 109.5
H86A C86 H86B 109.5
H86A C86 H86C 109.5
H86B C86 H86C 109.5
C85 C87 H87A 109.5
C85 C87 H87B 109.5
C85 C87 H87C 109.5
H87A C87 H87B 109.5
H87A C87 H87C 109.5
H87B C87 H87C 109.5
C85 C88 H88A 109.5
C85 C88 H88B 109.5
C85 C88 H88C 109.5
H88A C88 H88B 109.5
H88A C88 H88C 109.5
H88B C88 H88C 109.5
O84 C89 C90 106.2(3)
O84 C89 C91 109.0(3)
O84 C89 C92 110.1(3)
C90 C89 C91 109.3(4)
C90 C89 C92 110.9(4)
C92 C89 C91 111.1(4)
C89 C90 H90A 109.5
C89 C90 H90B 109.5
C89 C90 H90C 109.5
H90A C90 H90B 109.5
H90A C90 H90C 109.5
H90B C90 H90C 109.5
C89 C91 H91A 109.5
C89 C91 H91B 109.5
C89 C91 H91C 109.5
H91A C91 H91B 109.5
H91A C91 H91C 109.5
H91B C91 H91C 109.5
C89 C92 H92A 109.5
C89 C92 H92B 109.5
C89 C92 H92C 109.5
H92A C92 H92B 109.5
H92A C92 H92C 109.5
H92B C92 H92C 109.5
O102 C101 C102 105.8(3)
O102 C101 C103 107.2(3)
O102 C101 C104 111.7(3)
C102 C101 C103 110.9(4)
C104 C101 C102 110.7(4)
C104 C101 C103 110.4(3)
C101 C102 H10D 109.5
C101 C102 H10E 109.5
C101 C102 H10F 109.5
H10D C102 H10E 109.5
H10D C102 H10F 109.5
H10E C102 H10F 109.5
C101 C103 H10G 109.5
C101 C103 H10H 109.5
C101 C103 H10I 109.5
H10G C103 H10H 109.5
H10G C103 H10I 109.5
H10H C103 H10I 109.5
C101 C104 H10J 109.5
C101 C104 H10K 109.5
C101 C104 H10L 109.5
H10J C104 H10K 109.5
H10J C104 H10L 109.5
H10K C104 H10L 109.5
O103 C105 C106 105.4(3)
O103 C105 C107 108.5(3)
O103 C105 C108 111.0(3)
C106 C105 C108 110.6(3)
C107 C105 C106 110.2(3)
C107 C105 C108 110.9(3)
C105 C106 H10M 109.5
C105 C106 H10N 109.5
C105 C106 H10O 109.5
H10M C106 H10N 109.5
H10M C106 H10O 109.5
H10N C106 H10O 109.5
C105 C107 H10P 109.5
C105 C107 H10Q 109.5
C105 C107 H10R 109.5
H10P C107 H10Q 109.5
H10P C107 H10R 109.5
H10Q C107 H10R 109.5
C105 C108 H10S 109.5
C105 C108 H10T 109.5
C105 C108 H10U 109.5
H10S C108 H10T 109.5
H10S C108 H10U 109.5
H10T C108 H10U 109.5
O104 C109 C110 105.5(3)
O104 C109 C111 107.8(3)
O104 C109 C112 111.7(3)
C110 C109 C111 111.1(4)
C110 C109 C112 110.0(4)
C111 C109 C112 110.6(4)
C109 C110 H11D 109.5
C109 C110 H11E 109.5
C109 C110 H11F 109.5
H11D C110 H11E 109.5
H11D C110 H11F 109.5
H11E C110 H11F 109.5
C109 C111 H11G 109.5
C109 C111 H11H 109.5
C109 C111 H11I 109.5
H11G C111 H11H 109.5
H11G C111 H11I 109.5
H11H C111 H11I 109.5
C109 C112 H11J 109.5
C109 C112 H11K 109.5
C109 C112 H11L 109.5
H11J C112 H11K 109.5
H11J C112 H11L 109.5
H11K C112 H11L 109.5
O122 C121 C122 108.7(4)
O122 C121 C123 105.7(3)
O122 C121 C124 110.9(4)
C122 C121 C123 109.7(4)
C122 C121 C124 111.8(4)
C123 C121 C124 110.0(4)
C121 C122 H12D 109.5
C121 C122 H12E 109.5
C121 C122 H12F 109.5
H12D C122 H12E 109.5
H12D C122 H12F 109.5
H12E C122 H12F 109.5
C121 C123 H12G 109.5
C121 C123 H12H 109.5
C121 C123 H12I 109.5
H12G C123 H12H 109.5
H12G C123 H12I 109.5
H12H C123 H12I 109.5
C121 C124 H12J 109.5
C121 C124 H12K 109.5
C121 C124 H12L 109.5
H12J C124 H12K 109.5
H12J C124 H12L 109.5
H12K C124 H12L 109.5
O123 C125 C126 106.8(3)
O123 C125 C127 112.9(3)
O123 C125 C128 107.4(4)
C126 C125 C127 108.1(4)
C128 C125 C126 110.1(4)
C128 C125 C127 111.5(4)
C125 C126 H12M 109.5
C125 C126 H12N 109.5
C125 C126 H12O 109.5
H12M C126 H12N 109.5
H12M C126 H12O 109.5
H12N C126 H12O 109.5
C125 C127 H12P 109.5
C125 C127 H12Q 109.5
C125 C127 H12R 109.5
H12P C127 H12Q 109.5
H12P C127 H12R 109.5
H12Q C127 H12R 109.5
C125 C128 H12S 109.5
C125 C128 H12T 109.5
C125 C128 H12U 109.5
H12S C128 H12T 109.5
H12S C128 H12U 109.5
H12T C128 H12U 109.5
O124 C129 C130 111.3(4)
O124 C129 C131 105.5(3)
O124 C129 C132 108.4(4)
C131 C129 C130 110.1(4)
C132 C129 C130 110.8(4)
C132 C129 C131 110.6(4)
C129 C130 H13A 109.5
C129 C130 H13B 109.5
C129 C130 H13C 109.5
H13A C130 H13B 109.5
H13A C130 H13C 109.5
H13B C130 H13C 109.5
C129 C131 H13D 109.5
C129 C131 H13E 109.5
C129 C131 H13F 109.5
H13D C131 H13E 109.5
H13D C131 H13F 109.5
H13E C131 H13F 109.5
C129 C132 H13G 109.5
C129 C132 H13H 109.5
C129 C132 H13I 109.5
H13G C132 H13H 109.5
H13G C132 H13I 109.5
H13H C132 H13I 109.5
O142 C141 C142 105.5(3)
O142 C141 C143 110.7(3)
O142 C141 C144 109.7(3)
C142 C141 C143 110.6(4)
C144 C141 C142 110.2(3)
C144 C141 C143 110.2(4)
C141 C142 H14A 109.5
C141 C142 H14B 109.5
C141 C142 H14C 109.5
H14A C142 H14B 109.5
H14A C142 H14C 109.5
H14B C142 H14C 109.5
C141 C143 H14D 109.5
C141 C143 H14E 109.5
C141 C143 H14F 109.5
H14D C143 H14E 109.5
H14D C143 H14F 109.5
H14E C143 H14F 109.5
C141 C144 H14G 109.5
C141 C144 H14H 109.5
C141 C144 H14I 109.5
H14G C144 H14H 109.5
H14G C144 H14I 109.5
H14H C144 H14I 109.5
O143 C145 C146 108.2(4)
O143 C145 C147 105.4(3)
O143 C145 C148 110.7(4)
C147 C145 C146 110.3(5)
C147 C145 C148 111.2(5)
C148 C145 C146 110.9(4)
C145 C146 H14J 109.5
C145 C146 H14K 109.5
C145 C146 H14L 109.5
H14J C146 H14K 109.5
H14J C146 H14L 109.5
H14K C146 H14L 109.5
C145 C147 H14M 109.5
C145 C147 H14N 109.5
C145 C147 H14O 109.5
H14M C147 H14N 109.5
H14M C147 H14O 109.5
H14N C147 H14O 109.5
C145 C148 H14P 109.5
C145 C148 H14Q 109.5
C145 C148 H14R 109.5
H14P C148 H14Q 109.5
H14P C148 H14R 109.5
H14Q C148 H14R 109.5
O144 C149 C150 111.9(4)
O144 C149 C151 106.0(3)
O144 C149 C152 108.2(4)
C150 C149 C151 109.6(4)
C150 C149 C152 110.8(4)
C152 C149 C151 110.2(4)
C149 C150 H15A 109.5
C149 C150 H15B 109.5
C149 C150 H15C 109.5
H15A C150 H15B 109.5
H15A C150 H15C 109.5
H15B C150 H15C 109.5
C149 C151 H15D 109.5
C149 C151 H15E 109.5
C149 C151 H15F 109.5
H15D C151 H15E 109.5
H15D C151 H15F 109.5
H15E C151 H15F 109.5
C149 C152 H15G 109.5
C149 C152 H15H 109.5
C149 C152 H15I 109.5
H15G C152 H15H 109.5
H15G C152 H15I 109.5
H15H C152 H15I 109.5

loop_
_geom_bond_atom_site_label_1
_geom_bond_atom_site_label_2
_geom_bond_distance
Tb1 K1 3.5032(8)
Tb1 O1 2.103(3)
Tb1 O21 2.131(2)
Tb1 O41 2.144(2)
Tb1 O61 2.116(2)
K1 Si2 3.5585(11)
K1 Si3 3.4269(10)
K1 Si4 3.7506(12)
K1 O21 3.055(3)
K1 O24 2.698(2)
K1 O41 2.727(3)
K1 O44 2.764(2)
K1 O61 3.410(3)
K1 O64 2.718(3)
K1 C69 3.539(4)
Si1 O1 1.585(3)
Si1 O2 1.629(3)
Si1 O3 1.639(3)
Si1 O4 1.637(3)
Si2 O21 1.584(2)
Si2 O22 1.629(2)
Si2 O23 1.631(2)
Si2 O24 1.650(3)
Si3 O41 1.584(2)
Si3 O42 1.632(3)
Si3 O43 1.623(2)
Si3 O44 1.654(3)
Si4 O61 1.592(2)
Si4 O62 1.630(3)
Si4 O63 1.630(2)
Si4 O64 1.660(3)
O2 C1 1.437(4)
O3 C5 1.442(4)
O4 C9 1.443(5)
O22 C21 1.441(4)
O23 C25 1.444(4)
O24 C29 1.446(4)
O42 C41 1.437(4)
O43 C45 1.443(4)
O44 C49 1.449(4)
O62 C61 1.430(4)
O63 C65 1.443(5)
O64 C69 1.446(5)
C1 C2 1.514(6)
C1 C3 1.516(5)
C1 C4 1.515(6)
C2 H2A 0.9600
C2 H2B 0.9600
C2 H2C 0.9600
C3 H3A 0.9600
C3 H3B 0.9600
C3 H3C 0.9600
C4 H4A 0.9600
C4 H4B 0.9600
C4 H4C 0.9600
C5 C6 1.510(6)
C5 C7 1.504(6)
C5 C8 1.524(6)
C6 H6A 0.9600
C6 H6B 0.9600
C6 H6C 0.9600
C7 H7A 0.9600
C7 H7B 0.9600
C7 H7C 0.9600
C8 H8A 0.9600
C8 H8B 0.9600
C8 H8C 0.9600
C9 C10 1.524(7)
C9 C11 1.513(6)
C9 C12 1.527(5)
C10 H10A 0.9600
C10 H10B 0.9600
C10 H10C 0.9600
C11 H11A 0.9600
C11 H11B 0.9600
C11 H11C 0.9600
C12 H12A 0.9600
C12 H12B 0.9600
C12 H12C 0.9600
C21 C22 1.523(5)
C21 C23 1.518(5)
C21 C24 1.522(5)
C22 H22A 0.9600
C22 H22B 0.9600
C22 H22C 0.9600
C23 H23A 0.9600
C23 H23B 0.9600
C23 H23C 0.9600
C24 H24A 0.9600
C24 H24B 0.9600
C24 H24C 0.9600
C25 C26 1.522(5)
C25 C27 1.527(5)
C25 C28 1.519(5)
C26 H26A 0.9600
C26 H26B 0.9600
C26 H26C 0.9600
C27 H27A 0.9600
C27 H27B 0.9600
C27 H27C 0.9600
C28 H28A 0.9600
C28 H28B 0.9600
C28 H28C 0.9600
C29 C30 1.521(5)
C29 C31 1.530(5)
C29 C32 1.521(5)
C30 H30A 0.9600
C30 H30B 0.9600
C30 H30C 0.9600
C31 H31A 0.9600
C31 H31B 0.9600
C31 H31C 0.9600
C32 H32A 0.9600
C32 H32B 0.9600
C32 H32C 0.9600
C41 C42 1.523(5)
C41 C43 1.524(5)
C41 C44 1.513(6)
C42 H42A 0.9600
C42 H42B 0.9600
C42 H42C 0.9600
C43 H43A 0.9600
C43 H43B 0.9600
C43 H43C 0.9600
C44 H44A 0.9600
C44 H44B 0.9600
C44 H44C 0.9600
C45 C46 1.511(5)
C45 C47 1.516(6)
C45 C48 1.515(5)
C46 H46A 0.9600
C46 H46B 0.9600
C46 H46C 0.9600
C47 H47A 0.9600
C47 H47B 0.9600
C47 H47C 0.9600
C48 H48A 0.9600
C48 H48B 0.9600
C48 H48C 0.9600
C49 C50 1.519(6)
C49 C51 1.526(6)
C49 C52 1.526(6)
C50 H50A 0.9600
C50 H50B 0.9600
C50 H50C 0.9600
C51 H51A 0.9600
C51 H51B 0.9600
C51 H51C 0.9600
C52 H52A 0.9600
C52 H52B 0.9600
C52 H52C 0.9600
C61 C62 1.529(7)
C61 C63 1.516(6)
C61 C64 1.527(7)
C62 H62A 0.9600
C62 H62B 0.9600
C62 H62C 0.9600
C63 H63A 0.9600
C63 H63B 0.9600
C63 H63C 0.9600
C64 H64A 0.9600
C64 H64B 0.9600
C64 H64C 0.9600
C65 C66 1.522(5)
C65 C67 1.500(7)
C65 C68 1.524(6)
C66 H66A 0.9600
C66 H66B 0.9600
C66 H66C 0.9600
C67 H67A 0.9600
C67 H67B 0.9600
C67 H67C 0.9600
C68 H68A 0.9600
C68 H68B 0.9600
C68 H68C 0.9600
C69 C70 1.523(6)
C69 C71 1.535(6)
C69 C72 1.522(5)
C70 H70A 0.9600
C70 H70B 0.9600
C70 H70C 0.9600
C71 H71A 0.9600
C71 H71B 0.9600
C71 H71C 0.9600
C72 H72A 0.9600
C72 H72B 0.9600
C72 H72C 0.9600
Tb2 K2 3.4434(8)
Tb2 O81 2.130(2)
Tb2 O101 2.152(2)
Tb2 O121 2.145(2)
Tb2 O141 2.131(3)
K2 Si6 3.5596(12)
K2 Si7 3.4629(10)
K2 Si8 3.5749(12)
K2 O101 3.059(3)
K2 O104 2.701(3)
K2 O121 2.867(3)
K2 O124 2.723(2)
K2 O141 3.092(3)
K2 O144 2.698(3)
Si5 O81 1.602(3)
Si5 O82 1.641(2)
Si5 O83 1.638(3)
Si5 O84 1.642(3)
Si6 O101 1.585(2)
Si6 O102 1.627(3)
Si6 O103 1.631(2)
Si6 O104 1.647(3)
Si7 O121 1.587(2)
Si7 O122 1.628(3)
Si7 O123 1.625(3)
Si7 O124 1.648(3)
Si8 O141 1.596(3)
Si8 O142 1.631(2)
Si8 O143 1.629(3)
Si8 O144 1.651(3)
O82 C81 1.432(4)
O83 C85 1.426(4)
O84 C89 1.425(4)
O102 C101 1.437(4)
O103 C105 1.445(4)
O104 C109 1.444(4)
O122 C121 1.436(5)
O123 C125 1.433(4)
O124 C129 1.445(5)
O142 C141 1.436(5)
O143 C145 1.436(4)
O144 C149 1.442(5)
C81 C82 1.521(5)
C81 C83 1.528(5)
C81 C84 1.515(5)
C82 H82A 0.9600
C82 H82B 0.9600
C82 H82C 0.9600
C83 H83A 0.9600
C83 H83B 0.9600
C83 H83C 0.9600
C84 H84A 0.9600
C84 H84B 0.9600
C84 H84C 0.9600
C85 C86 1.527(5)
C85 C87 1.523(4)
C85 C88 1.522(5)
C86 H86A 0.9600
C86 H86B 0.9600
C86 H86C 0.9600
C87 H87A 0.9600
C87 H87B 0.9600
C87 H87C 0.9600
C88 H88A 0.9600
C88 H88B 0.9600
C88 H88C 0.9600
C89 C90 1.508(6)
C89 C91 1.527(6)
C89 C92 1.517(6)
C90 H90A 0.9600
C90 H90B 0.9600
C90 H90C 0.9600
C91 H91A 0.9600
C91 H91B 0.9600
C91 H91C 0.9600
C92 H92A 0.9600
C92 H92B 0.9600
C92 H92C 0.9600
C101 C102 1.517(5)
C101 C103 1.527(5)
C101 C104 1.515(6)
C102 H10D 0.9600
C102 H10E 0.9600
C102 H10F 0.9600
C103 H10G 0.9600
C103 H10H 0.9600
C103 H10I 0.9600
C104 H10J 0.9600
C104 H10K 0.9600
C104 H10L 0.9600
C105 C106 1.522(5)
C105 C107 1.515(5)
C105 C108 1.525(5)
C106 H10M 0.9600
C106 H10N 0.9600
C106 H10O 0.9600
C107 H10P 0.9600
C107 H10Q 0.9600
C107 H10R 0.9600
C108 H10S 0.9600
C108 H10T 0.9600
C108 H10U 0.9600
C109 C110 1.515(6)
C109 C111 1.527(5)
C109 C112 1.537(6)
C110 H11D 0.9600
C110 H11E 0.9600
C110 H11F 0.9600
C111 H11G 0.9600
C111 H11H 0.9600
C111 H11I 0.9600
C112 H11J 0.9600
C112 H11K 0.9600
C112 H11L 0.9600
C121 C122 1.514(7)
C121 C123 1.524(5)
C121 C124 1.531(6)
C122 H12D 0.9600
C122 H12E 0.9600
C122 H12F 0.9600
C123 H12G 0.9600
C123 H12H 0.9600
C123 H12I 0.9600
C124 H12J 0.9600
C124 H12K 0.9600
C124 H12L 0.9600
C125 C126 1.517(6)
C125 C127 1.532(6)
C125 C128 1.493(6)
C126 H12M 0.9600
C126 H12N 0.9600
C126 H12O 0.9600
C127 H12P 0.9600
C127 H12Q 0.9600
C127 H12R 0.9600
C128 H12S 0.9600
C128 H12T 0.9600
C128 H12U 0.9600
C129 C130 1.533(6)
C129 C131 1.529(6)
C129 C132 1.521(7)
C130 H13A 0.9600
C130 H13B 0.9600
C130 H13C 0.9600
C131 H13D 0.9600
C131 H13E 0.9600
C131 H13F 0.9600
C132 H13G 0.9600
C132 H13H 0.9600
C132 H13I 0.9600
C141 C142 1.521(5)
C141 C143 1.534(6)
C141 C144 1.520(5)
C142 H14A 0.9600
C142 H14B 0.9600
C142 H14C 0.9600
C143 H14D 0.9600
C143 H14E 0.9600
C143 H14F 0.9600
C144 H14G 0.9600
C144 H14H 0.9600
C144 H14I 0.9600
C145 C146 1.528(7)
C145 C147 1.518(7)
C145 C148 1.519(7)
C146 H14J 0.9600
C146 H14K 0.9600
C146 H14L 0.9600
C147 H14M 0.9600
C147 H14N 0.9600
C147 H14O 0.9600
C148 H14P 0.9600
C148 H14Q 0.9600
C148 H14R 0.9600
C149 C150 1.521(7)
C149 C151 1.531(6)
C149 C152 1.530(6)
C150 H15A 0.9600
C150 H15B 0.9600
C150 H15C 0.9600
C151 H15D 0.9600
C151 H15E 0.9600
C151 H15F 0.9600
C152 H15G 0.9600
C152 H15H 0.9600
C152 H15I 0.9600

loop_
_geom_torsion_atom_site_label_1
_geom_torsion_atom_site_label_2
_geom_torsion_atom_site_label_3
_geom_torsion_atom_site_label_4
_geom_torsion
K1 Si2 O22 C21 -144.2(2)
K1 Si2 O23 C25 25.8(3)
K1 Si2 O24 C29 -164.6(3)
K1 Si3 O41 Tb1 -169.5(8)
K1 Si3 O42 C41 18.7(4)
K1 Si3 O43 C45 -134.6(2)
K1 Si3 O44 C49 -168.6(3)
K1 Si4 O61 Tb1 2.0(5)
K1 Si4 O62 C61 37.4(5)
K1 Si4 O63 C65 -149.1(3)
K1 Si4 O64 C69 -163.8(4)
K1 O24 C29 C30 47.2(3)
K1 O24 C29 C31 166.1(2)
K1 O24 C29 C32 -72.2(3)
K1 O44 C49 C50 -84.2(4)
K1 O44 C49 C51 34.5(4)
K1 O44 C49 C52 153.8(3)
K1 O64 C69 C70 155.6(3)
K1 O64 C69 C71 37.3(4)
K1 O64 C69 C72 -81.9(3)
Si1 O2 C1 C2 -159.4(3)
Si1 O2 C1 C3 82.5(4)
Si1 O2 C1 C4 -40.0(5)
Si1 O3 C5 C6 -161.2(4)
Si1 O3 C5 C7 78.9(5)
Si1 O3 C5 C8 -41.8(5)
Si1 O4 C9 C10 38.7(5)
Si1 O4 C9 C11 -84.7(4)
Si1 O4 C9 C12 157.1(3)
Si2 O22 C21 C22 32.1(4)
Si2 O22 C21 C23 152.6(3)
Si2 O22 C21 C24 -89.4(4)
Si2 O23 C25 C26 79.6(4)
Si2 O23 C25 C27 -41.9(4)
Si2 O23 C25 C28 -161.8(3)
Si2 O24 C29 C30 -150.0(2)
Si2 O24 C29 C31 -31.1(4)
Si2 O24 C29 C32 90.7(3)
Si3 O42 C41 C42 -41.3(5)
Si3 O42 C41 C43 -160.7(3)
Si3 O42 C41 C44 81.4(4)
Si3 O43 C45 C46 155.8(3)
Si3 O43 C45 C47 35.9(4)
Si3 O43 C45 C48 -85.9(4)
Si3 O44 C49 C50 81.0(4)
Si3 O44 C49 C51 -160.2(3)
Si3 O44 C49 C52 -40.9(5)
Si4 O62 C61 C62 77.4(5)
Si4 O62 C61 C63 -163.3(4)
Si4 O62 C61 C64 -44.3(6)
Si4 O63 C65 C66 165.2(3)
Si4 O63 C65 C67 45.1(5)
Si4 O63 C65 C68 -77.1(4)
Si4 O64 C69 K1 164.2(4)
Si4 O64 C69 C70 -40.2(5)
Si4 O64 C69 C71 -158.4(3)
Si4 O64 C69 C72 82.4(4)
O1 Si1 O2 C1 -171.3(3)
O1 Si1 O3 C5 -36.2(4)
O1 Si1 O4 C9 -67.5(4)
O2 Si1 O1 Tb1 -10.6(7)
O2 Si1 O3 C5 83.1(4)
O2 Si1 O4 C9 175.6(3)
O3 Si1 O1 Tb1 112.2(6)
O3 Si1 O2 C1 66.0(3)
O3 Si1 O4 C9 56.2(4)
O4 Si1 O1 Tb1 -127.7(6)
O4 Si1 O2 C1 -48.9(3)
O4 Si1 O3 C5 -161.4(3)
O21 Si2 O22 C21 -77.6(3)
O21 Si2 O23 C25 -43.1(3)
O21 Si2 O24 K1 -5.88(14)
O21 Si2 O24 C29 -170.5(2)
O22 Si2 O21 K1 -110.20(12)
O22 Si2 O23 C25 -170.4(3)
O22 Si2 O24 K1 115.60(11)
O22 Si2 O24 C29 -49.0(3)
O23 Si2 O21 K1 126.92(11)
O23 Si2 O22 C21 49.3(3)
O23 Si2 O24 K1 -129.58(11)
O23 Si2 O24 C29 65.8(3)
O24 Si2 O21 K1 4.97(12)
O24 Si2 O22 C21 167.5(3)
O24 Si2 O23 C25 75.3(3)
O41 Si3 O42 C41 -39.4(4)
O41 Si3 O43 C45 -76.0(3)
O41 Si3 O44 K1 -1.82(14)
O41 Si3 O44 C49 -170.5(3)
O42 Si3 O41 Tb1 -45.8(8)
O42 Si3 O41 K1 123.69(13)
O42 Si3 O43 C45 50.4(3)
O42 Si3 O44 K1 -124.63(11)
O42 Si3 O44 C49 66.7(3)
O43 Si3 O41 Tb1 76.8(8)
O43 Si3 O41 K1 -113.73(13)
O43 Si3 O42 C41 -166.8(3)
O43 Si3 O44 K1 119.96(11)
O43 Si3 O44 C49 -48.7(3)
O44 Si3 O41 Tb1 -167.6(7)
O44 Si3 O41 K1 1.87(15)
O44 Si3 O42 C41 77.9(3)
O44 Si3 O43 C45 169.6(3)
O61 Si4 O62 C61 -39.9(4)
O61 Si4 O63 C65 -74.8(4)
O61 Si4 O64 K1 -6.81(16)
O61 Si4 O64 C69 -170.6(3)
O62 Si4 O61 Tb1 129.9(6)
O62 Si4 O61 K1 127.90(12)
O62 Si4 O63 C65 51.0(4)
O62 Si4 O64 K1 -130.65(13)
O62 Si4 O64 C69 65.5(3)
O63 Si4 O61 Tb1 -108.4(6)
O63 Si4 O61 K1 -110.38(13)
O63 Si4 O62 C61 -167.1(4)
O63 Si4 O64 K1 115.58(14)
O63 Si4 O64 C69 -48.3(3)
O64 Si4 O61 Tb1 6.9(6)
O64 Si4 O61 K1 4.88(12)
O64 Si4 O62 C61 79.7(4)
O64 Si4 O63 C65 169.2(3)
K2 Si6 O101 Tb2 63.8(9)
K2 Si6 O102 C101 -148.8(2)
K2 Si6 O103 C105 26.1(4)
K2 Si6 O104 C109 -169.9(3)
K2 Si7 O122 C121 25.3(4)
K2 Si7 O123 C125 -126.4(3)
K2 Si7 O124 C129 -161.2(4)
K2 Si8 O141 Tb2 58.2(9)
K2 Si8 O142 C141 -146.8(3)
K2 Si8 O143 C145 26.7(5)
K2 Si8 O144 C149 -164.6(4)
K2 O104 C109 C110 38.6(4)
K2 O104 C109 C111 -80.2(4)
K2 O104 C109 C112 158.1(2)
K2 O124 C129 C130 166.0(3)
K2 O124 C129 C131 46.6(5)
K2 O124 C129 C132 -71.9(4)
K2 O144 C149 C150 162.0(3)
K2 O144 C149 C151 42.6(4)
K2 O144 C149 C152 -75.7(4)
Si5 O82 C81 C82 165.4(3)
Si5 O82 C81 C83 45.9(4)
Si5 O82 C81 C84 -76.3(4)
Si5 O83 C85 C86 -34.8(4)
Si5 O83 C85 C87 -155.0(3)
Si5 O83 C85 C88 86.4(4)
Si5 O84 C89 C90 169.3(3)
Si5 O84 C89 C91 -73.0(4)
Si5 O84 C89 C92 49.1(5)
Si6 O102 C101 C102 145.8(3)
Si6 O102 C101 C103 -95.9(4)
Si6 O102 C101 C104 25.2(4)
Si6 O103 C105 C106 -157.7(3)
Si6 O103 C105 C107 84.3(4)
Si6 O103 C105 C108 -37.9(4)
Si6 O104 C109 C110 -152.8(3)
Si6 O104 C109 C111 88.4(4)
Si6 O104 C109 C112 -33.3(4)
Si7 O122 C121 C122 82.9(4)
Si7 O122 C121 C123 -159.5(3)
Si7 O122 C121 C124 -40.3(5)
Si7 O123 C125 C126 97.8(4)
Si7 O123 C125 C127 -20.9(5)
Si7 O123 C125 C128 -144.2(4)
Si7 O124 C129 C130 -36.7(6)
Si7 O124 C129 C131 -156.1(3)
Si7 O124 C129 C132 85.4(4)
Si8 O142 C141 C142 161.8(3)
Si8 O142 C141 C143 42.2(5)
Si8 O142 C141 C144 -79.5(4)
Si8 O143 C145 C146 81.0(5)
Si8 O143 C145 C147 -161.0(4)
Si8 O143 C145 C148 -40.7(6)
Si8 O144 C149 C150 -35.0(5)
Si8 O144 C149 C151 -154.4(3)
Si8 O144 C149 C152 87.4(4)
O81 Si5 O82 C81 46.0(3)
O81 Si5 O83 C85 74.4(3)
O81 Si5 O84 C89 45.4(3)
O82 Si5 O83 C85 -49.8(3)
O82 Si5 O84 C89 169.5(3)
O83 Si5 O82 C81 170.6(3)
O83 Si5 O84 C89 -79.1(3)
O84 Si5 O82 C81 -78.2(3)
O84 Si5 O83 C85 -161.3(3)
O101 Si6 O102 C101 -81.0(3)
O101 Si6 O103 C105 -43.0(3)
O101 Si6 O104 K2 -0.82(14)
O101 Si6 O104 C109 -170.7(3)
O102 Si6 O101 Tb2 -50.8(10)
O102 Si6 O101 K2 -114.60(12)
O102 Si6 O103 C105 -170.6(3)
O102 Si6 O104 K2 120.99(12)
O102 Si6 O104 C109 -48.9(3)
O103 Si6 O101 Tb2 -173.5(9)
O103 Si6 O101 K2 122.67(12)
O103 Si6 O102 C101 46.5(3)
O103 Si6 O104 K2 -125.38(12)
O103 Si6 O104 C109 64.7(3)
O104 Si6 O101 Tb2 64.5(10)
O104 Si6 O101 K2 0.69(12)
O104 Si6 O102 C101 163.6(3)
O104 Si6 O103 C105 76.0(3)
O121 Si7 O122 C121 -38.4(4)
O121 Si7 O123 C125 -63.7(4)
O121 Si7 O124 K2 -6.85(16)
O121 Si7 O124 C129 -168.1(4)
O122 Si7 O121 K2 128.40(12)
O122 Si7 O123 C125 63.5(3)
O122 Si7 O124 K2 -130.52(12)
O122 Si7 O124 C129 68.2(4)
O123 Si7 O121 K2 -108.65(14)
O123 Si7 O122 C121 -166.7(3)
O123 Si7 O124 K2 115.68(13)
O123 Si7 O124 C129 -45.6(4)
O124 Si7 O121 K2 6.42(15)
O124 Si7 O122 C121 80.0(4)
O124 Si7 O123 C125 -178.9(3)
O141 Si8 O142 C141 -79.1(3)
O141 Si8 O143 C145 -43.6(4)
O141 Si8 O144 K2 -6.90(16)
O141 Si8 O144 C149 -171.5(3)
O142 Si8 O141 Tb2 -51.6(9)
O142 Si8 O141 K2 -109.80(13)
O142 Si8 O143 C145 -170.9(4)
O142 Si8 O144 K2 115.25(13)
O142 Si8 O144 C149 -49.3(4)
O143 Si8 O141 Tb2 -173.6(8)
O143 Si8 O141 K2 128.23(13)
O143 Si8 O142 C141 47.5(4)
O143 Si8 O144 K2 -131.06(12)
O143 Si8 O144 C149 64.4(4)
O144 Si8 O141 Tb2 63.9(9)
O144 Si8 O141 K2 5.73(13)
O144 Si8 O142 C141 165.5(3)
O144 Si8 O143 C145 75.4(4)

loop_
_exptl_oxdiff_crystal_face_indexfrac_h
_exptl_oxdiff_crystal_face_indexfrac_k
_exptl_oxdiff_crystal_face_indexfrac_l
_exptl_oxdiff_crystal_face_x
_exptl_oxdiff_crystal_face_y
_exptl_oxdiff_crystal_face_z
-2.0000 -2.0000 1.0000 -0.0648 0.0140 0.2802
2.0000 2.0000 -1.0000 0.0648 -0.0140 -0.2802
1.0000 -1.0000 0.0000 -0.0805 -0.0898 -0.0722
-1.0000 1.0000 -0.0000 0.0805 0.0898 0.0722
-1.0000 -1.0000 0.0000 -0.0481 0.0306 0.1315
1.0000 -1.0000 -2.0000 -0.1432 0.0048 -0.1066
0.0000 -1.0000 0.0000 -0.0643 -0.0296 0.0296
-0.0000 0.0000 1.0000 0.0313 -0.0473 0.0172
1.0000 1.0000 2.0000 0.1107 -0.1252 -0.0971
-1.0000 2.0000 1.9999 0.2075 0.0248 0.0770
1.0000 2.0000 -1.0000 0.0810 0.0462 -0.1784
-0.0000 1.0000 -0.0000 0.0643 0.0296 -0.0296
-2.0000 -0.0000 -1.0000 0.0011 0.1677 0.1865
0.0000 1.0000 -2.0000 0.0016 0.1241 -0.0640
2.0000 0.0000 1.0000 -0.0011 -0.1677 -0.1865
-1.0000 -2.0000 -2.0000 -0.1750 0.0956 0.1268
-2.0000 1.0000 0.9999 0.1280 0.1027 0.1913
0.0000 -1.0000 1.0000 -0.0330 -0.0769 0.0468
0.0000 -1.0000 -2.0000 -0.1270 0.0650 -0.0048
